data_7134010
loop_
_publ_author_name
'Wang, Kun'
'Cao, Honghao'
'Zhong, Yuanlong'
'Yang, Zhenning'
'Shi, Hancheng'
'Xiong, Zhangyi'
'Mu, Yuqiao'
'Chen, Zhijie'

_publ_section_title
;
 Porous MOFs with geometric mismatch between trimers and octatopic
 pyrene-based ligands for low-temperature methane storage.
;
_journal_issue 100
_journal_name_full 'Chemical communications (Cambridge, England)'
_journal_page_first 15055
_journal_page_last 15058
_journal_paper_doi 10.1039/d4cc04907a
_journal_volume 60
_journal_year 2024
_chemical_formula_moiety 'C192 H100 Cr6 O38, 50[C3H7NO]'
_chemical_formula_sum 'C192 H100 Cr6 O38'
_chemical_formula_weight 3326.71
_space_group_crystal_system monoclinic
_space_group_IT_number 4
_space_group_name_Hall 'P 2yb'
_space_group_name_H-M_alt 'P 1 21 1'
_atom_sites_solution_hydrogens geom
_atom_sites_solution_primary dual
_audit_creation_date 2024-09-18
_audit_creation_method
;
Olex2 1.5
(compiled 2023.03.06 svn.rbb2c1857 for OlexSys, GUI svn.r6748)
;
_audit_update_record
;
2024-09-19 deposited with the CCDC.	2024-11-25 downloaded from the CCDC.
;
_cell_angle_alpha 90
_cell_angle_beta 93.679(6)
_cell_angle_gamma 90
_cell_formula_units_Z 2
_cell_length_a 27.956(7)
_cell_length_b 18.611(5)
_cell_length_c 40.282(11)
_cell_measurement_reflns_used 9971
_cell_measurement_temperature 275.0
_cell_measurement_theta_max 23.00
_cell_measurement_theta_min 2.18
_cell_volume 20915(10)
_computing_cell_refinement 'SAINT V8.40B (?, 2016)'
_computing_data_reduction 'SAINT V8.40B (?, 2016)'
_computing_molecular_graphics 'Olex2 1.5 (Dolomanov et al., 2009)'
_computing_publication_material 'Olex2 1.5 (Dolomanov et al., 2009)'
_computing_structure_refinement 'XL  (Sheldrick, 2008)'
_computing_structure_solution 'SHELXT 2018/2 (Sheldrick, 2018)'
_diffrn_ambient_temperature 273.15
_diffrn_measured_fraction_theta_full 0.944
_diffrn_measured_fraction_theta_max 0.944
_diffrn_measurement_device_type 'Bruker APEX-II CCD'
_diffrn_measurement_method '\f and \w scans'
_diffrn_radiation_type synchrotron
_diffrn_radiation_wavelength 0.7085
_diffrn_reflns_av_R_equivalents 0.0976
_diffrn_reflns_av_unetI/netI 0.1097
_diffrn_reflns_Laue_measured_fraction_full 0.944
_diffrn_reflns_Laue_measured_fraction_max 0.944
_diffrn_reflns_limit_h_max 27
_diffrn_reflns_limit_h_min -27
_diffrn_reflns_limit_k_max 18
_diffrn_reflns_limit_k_min -18
_diffrn_reflns_limit_l_max 40
_diffrn_reflns_limit_l_min -40
_diffrn_reflns_number 151447
_diffrn_reflns_point_group_measured_fraction_full 0.946
_diffrn_reflns_point_group_measured_fraction_max 0.946
_diffrn_reflns_theta_full 20.815
_diffrn_reflns_theta_max 20.815
_diffrn_reflns_theta_min 0.861
_diffrn_source_current 0.0
_diffrn_source_power 0.0
_diffrn_source_voltage 0.0
_diffrn_standards_number 0
_exptl_absorpt_coefficient_mu 0.182
_exptl_absorpt_correction_T_max 0.7452
_exptl_absorpt_correction_T_min 0.5877
_exptl_absorpt_correction_type none
_exptl_absorpt_process_details
;
SADABS-2016/2 (Bruker,2016/2) was used for absorption correction.
wR2(int) was 0.0998 before and 0.0835 after correction.
The Ratio of minimum to maximum transmission is 0.7886.
The \l/2 correction factor is Not present.
;
_exptl_crystal_colour green
_exptl_crystal_colour_primary green
_exptl_crystal_density_diffrn 0.528
_exptl_crystal_description prism
_exptl_crystal_F_000 3400
_exptl_crystal_size_max 0.1
_exptl_crystal_size_mid 0.05
_exptl_crystal_size_min 0.02
_refine_diff_density_max 0.689
_refine_diff_density_min -0.473
_refine_diff_density_rms 0.047
_refine_ls_abs_structure_details
;
 Refined as an inversion twin.
;
_refine_ls_abs_structure_Flack 0.53(2)
_refine_ls_extinction_method none
_refine_ls_goodness_of_fit_ref 1.042
_refine_ls_hydrogen_treatment constr
_refine_ls_matrix_type full
_refine_ls_number_parameters 1694
_refine_ls_number_reflns 41477
_refine_ls_number_restraints 2761
_refine_ls_restrained_S_all 1.035
_refine_ls_R_factor_all 0.1020
_refine_ls_R_factor_gt 0.0705
_refine_ls_shift/su_max 0.001
_refine_ls_shift/su_mean 0.000
_refine_ls_structure_factor_coef Fsqd
_refine_ls_weighting_details 'w=1/[\s^2^(Fo^2^)+(0.1150P)^2^] where P=(Fo^2^+2Fc^2^)/3'
_refine_ls_weighting_scheme calc
_refine_ls_wR_factor_gt 0.1890
_refine_ls_wR_factor_ref 0.2178
_reflns_Friedel_coverage 0.927
_reflns_Friedel_fraction_full 0.948
_reflns_Friedel_fraction_max 0.948
_reflns_number_gt 28178
_reflns_number_total 41477
_reflns_threshold_expression 'I > 2\s(I)'
_cod_data_source_file d4cc04907a2.cif
_cod_data_source_block Cr_TBPP
_cod_depositor_comments 'Adding full bibliography for 7134009--7134010.cif.'
_cod_original_cell_volume 20914(10)
_cod_database_code 7134010
_shelx_shelxl_version_number 2019/1
_shelx_space_group_comment
;
The symmetry employed for this shelxl refinement is uniquely defined
by the following loop, which should always be used as a source of
symmetry information in preference to the above space-group names.
They are only intended as comments.
;
_shelx_estimated_absorpt_t_max 0.996
_shelx_estimated_absorpt_t_min 0.982
_olex2_refinement_description
;
1. Twinned data refinement
 Scales: 0.47048
 0.52952
2. Restrained distances
 C2-C1 = C5-C4 = C4-C3
 1.37 with sigma of 0.02
 C2-C3
 1.38 with sigma of 0.02
 O15-O16
 2.2 with sigma of 0.001
 O16-C87
 1.2 with sigma of 0.001
 C1-C6 = C6-C5
 1.36 with sigma of 0.02
 O15-C87
 1.2 with sigma of 0.001
 C87-C84
 1.4 with sigma of 0.001
 C107-C103
 1.4 with sigma of 0.001
 C112-C103
 2.55 with sigma of 0.02
 C56-C35
 1.4 with sigma of 0.001
 C103-C108
 2.55 with sigma of 0.02
 C68-C58
 1.5 with sigma of 0.001
 C61-C60
 1.4 with sigma of 0.001
 C101-C98
 1.4 with sigma of 0.001
 C142-C133
 1.4 with sigma of 0.001
 C48-C45
 1.4 with sigma of 0.001
 C26-C23
 1.39 with sigma of 0.001
 C32-C25 = C31-C30
 1.39 with sigma of 0.001
 C28-C27
 1.39 with sigma of 0.001
 C32-C31
 1.39 with sigma of 0.001
 C27-C26
 1.39 with sigma of 0.001
 C119-C115 = C120-C119 = C121-C120 = C122-C116 = C125-C117 = C125-C124 = C124-
 C123
 1.39 with sigma of 0.001
 C81-C77
 1.4 with sigma of 0.001
 C88-C79
 1.4 with sigma of 0.001
 C75-C33
 1.4 with sigma of 0.001
 C135-C131
 1.4 with sigma of 0.001
 C148-C145
 1.4 with sigma of 0.001
 C129-C118
 1.4 with sigma of 0.001
 C149-C128
 1.4 with sigma of 0.001
 C126-C169
 1.4 with sigma of 0.001
 C114-C105
 1.4 with sigma of 0.001
 C162-C151
 1.4 with sigma of 0.001
 C168-C165
 1.4 with sigma of 0.001
 C141-C138
 1.4 with sigma of 0.001
 O37-C141
 1.2 with sigma of 0.001
 O10-C141
 1.2 with sigma of 0.001
 O12-C55
 1.2 with sigma of 0.001
 C158-C156
 1.4 with sigma of 0.001
 O19-C03U
 1.2 with sigma of 0.001
 O20-C03U
 1.2 with sigma of 0.001
 O17-C156
 1.2 with sigma of 0.001
 O18-C156
 1.2 with sigma of 0.001
 C36-C22
 1.4 with sigma of 0.001
 C52-C55
 1.4 with sigma of 0.001
 C94-C91
 1.4 with sigma of 0.001
 C14-C12
 1.4 with sigma of 0.001
 C24-C29 = C24-C23 = C24-C25
 1.39 with sigma of 0.001
 C49-C40
 1.4 with sigma of 0.001
 C175-C173
 1.4 with sigma of 0.001
 C10-C20
 1.4 with sigma of 0.001
 C38-C42
 1.4 with sigma of 0.001
 C161-C8
 1.4 with sigma of 0.001
 C182-C171
 1.4 with sigma of 0.001
 C178-C181
 1.4 with sigma of 0.001
 C2-C6 = C6-C4 = C5-C3
 2.37 with sigma of 0.04
 C2-C4
 2.38 with sigma of 0.04
 C1-C5
 2.36 with sigma of 0.04
 C2-C1 \\sim C1-C6 \\sim C6-C5 \\sim C5-C4 \\sim C4-C3 \\sim C3-C2
 with sigma of 0.02
 C112-C103 \\sim C108-C103
 with sigma of 0.02
 C2-C4 \\sim C2-C6 \\sim C4-C6 \\sim C5-C1 \\sim C5-C3 \\sim C3-C1
 with sigma of 0.04
3. Restrained planarity
 C107, C108, C112, C103
 with sigma of 0.01
 C103, C104, C102, C107
 with sigma of 0.01
 C2, C1, C6, C5, C4, C3
 with sigma of 0.1
 C03U, C96, C95, C100
 with sigma of 0.01
 C106, C105, C104, C114
 with sigma of 0.01
4. Uiso/Uaniso restraints and constraints
C172 \\sim C142 \\sim C104 \\sim C59 \\sim C133 \\sim C184 \\sim C86 \\sim C177
\\sim C96 \\sim C176 \\sim C58 \\sim C175 \\sim C161 \\sim C180 \\sim C36 \\sim
C179 \\sim C135 \\sim C178 \\sim C47 \\sim C72 \\sim C109 \\sim C65 \\sim C123
\\sim C80 \\sim C159 \\sim C79 \\sim C13 \\sim C78 \\sim C84 \\sim C77 \\sim
C48 \\sim C76 \\sim C137 \\sim C75 \\sim C100 \\sim C150 \\sim C43 \\sim C149
\\sim C129 \\sim C154 \\sim C153 \\sim C107 \\sim C152 \\sim C169 \\sim C151
\\sim C141 \\sim C186 \\sim C22 \\sim C183 \\sim C7 \\sim C73 \\sim C9 \\sim
C174 \\sim C11 \\sim C69 \\sim C82 \\sim C57 \\sim C40 \\sim C01D \\sim C38
\\sim C34 \\sim C144 \\sim C70 \\sim C146 \\sim C187 \\sim C139 \\sim C62 \\sim
C21 \\sim C167 \\sim C98 \\sim C166 \\sim C124 \\sim C165 \\sim C45 \\sim C164
\\sim C148 \\sim C163 \\sim C131 \\sim C162 \\sim C63 \\sim C170 \\sim C111
\\sim C66 \\sim C010 \\sim C127 \\sim C168 \\sim C188 \\sim C29 \\sim C61 \\sim
C25 \\sim C185 \\sim C105 \\sim C181 \\sim C31 \\sim C64 \\sim C160 \\sim C94
\\sim C158 \\sim C71 \\sim C189 \\sim C67 \\sim C10 \\sim C173 \\sim C8 \\sim
C33 \\sim C12 \\sim C171 \\sim C32 \\sim C182 \\sim C81 \\sim C60 \\sim C83
\\sim C35 \\sim C85 \\sim C122 \\sim C41 \\sim C120 \\sim C37 \\sim C23 \\sim
C39 \\sim C30 \\sim C145 \\sim C117 \\sim C143 \\sim C128 \\sim C147 \\sim C88
\\sim C136 \\sim C93 \\sim C138 \\sim C92 \\sim C140 \\sim C91 \\sim C20 \\sim
C90 \\sim C95 \\sim C89 \\sim C99 \\sim C28 \\sim C97 \\sim C121 \\sim C156
\\sim C14 \\sim C42 \\sim C15 \\sim C44 \\sim C16 \\sim C46 \\sim C74 \\sim C18
\\sim C134 \\sim C19 \\sim C130 \\sim C115 \\sim C132 \\sim C26 \\sim C55 \\sim
C114 \\sim C03U \\sim C87 \\sim C119 \\sim C110 \\sim C50 \\sim C112 \\sim C51
\\sim C108 \\sim C52 \\sim C68 \\sim C53 \\sim C56 \\sim C54 \\sim C126 \\sim
C49 \\sim C24 \\sim C116 \\sim C118 \\sim C103 \\sim C27 \\sim C102 \\sim C113
\\sim C101 \\sim C125 \\sim C106: within 2A with sigma of 0.01 and sigma for
terminal atoms of 0.02 within 2A
C2 \\sim C1 \\sim C6 \\sim C5 \\sim C4 \\sim C3: within 2A with sigma of 0.04
and sigma for terminal atoms of 0.08 within 2A
Uanis(O4) \\sim Ueq, Uanis(C101) \\sim Ueq, Uanis(C130) \\sim Ueq, Uanis(C145)
\\sim Ueq, Uanis(O19) \\sim Ueq, Uanis(C125) \\sim Ueq, Uanis(O32) \\sim Ueq,
Uanis(C12) \\sim Ueq, Uanis(O11) \\sim Ueq, Uanis(C99) \\sim Ueq, Uanis(O31)
\\sim Ueq, Uanis(C108) \\sim Ueq, Uanis(O15) \\sim Ueq, Uanis(C51) \\sim Ueq,
Uanis(O30) \\sim Ueq, Uanis(C158) \\sim Ueq, Uanis(O24) \\sim Ueq, Uanis(C85)
\\sim Ueq, Uanis(O28) \\sim Ueq, Uanis(C138) \\sim Ueq, Uanis(O22) \\sim Ueq,
Uanis(C44) \\sim Ueq, Uanis(O34) \\sim Ueq, Uanis(O29) \\sim Ueq, Uanis(C24)
\\sim Ueq, Uanis(O25) \\sim Ueq, Uanis(C03U) \\sim Ueq, Uanis(O21) \\sim Ueq,
Uanis(C49) \\sim Ueq, Uanis(O6) \\sim Ueq, Uanis(C31) \\sim Ueq, Uanis(O37)
\\sim Ueq, Uanis(C10) \\sim Ueq, Uanis(O36) \\sim Ueq, Uanis(C81) \\sim Ueq,
Uanis(O10) \\sim Ueq, Uanis(C37) \\sim Ueq, Uanis(O27) \\sim Ueq, Uanis(C147)
\\sim Ueq, Uanis(O12) \\sim Ueq, Uanis(C20) \\sim Ueq, Uanis(O5) \\sim Ueq,
Uanis(C156) \\sim Ueq, Uanis(O17) \\sim Ueq, Uanis(O33) \\sim Ueq, Uanis(C55)
\\sim Ueq, Uanis(C110) \\sim Ueq, Uanis(O35) \\sim Ueq, Uanis(C56) \\sim Ueq,
Uanis(O20) \\sim Ueq, Uanis(C27) \\sim Ueq, Uanis(O26) \\sim Ueq, Uanis(C26)
\\sim Ueq, Uanis(O16) \\sim Ueq, Uanis(C119) \\sim Ueq, Uanis(O2) \\sim Ueq,
Uanis(C53) \\sim Ueq, Uanis(O3) \\sim Ueq, Uanis(C103) \\sim Ueq, Uanis(O23)
\\sim Ueq, Uanis(C105) \\sim Ueq, Uanis(O18) \\sim Ueq, Uanis(C160) \\sim Ueq,
Uanis(O14) \\sim Ueq, Uanis(C189) \\sim Ueq, Uanis(O1) \\sim Ueq, Uanis(C8)
\\sim Ueq, Uanis(C172) \\sim Ueq, Uanis(C32) \\sim Ueq, Uanis(C59) \\sim Ueq,
Uanis(C83) \\sim Ueq, Uanis(C184) \\sim Ueq, Uanis(C41) \\sim Ueq, Uanis(C177)
\\sim Ueq, Uanis(C39) \\sim Ueq, Uanis(C176) \\sim Ueq, Uanis(C143) \\sim Ueq,
Uanis(C175) \\sim Ueq, Uanis(C136) \\sim Ueq, Uanis(C180) \\sim Ueq,
Uanis(C140) \\sim Ueq, Uanis(C179) \\sim Ueq, Uanis(C95) \\sim Ueq, Uanis(C178)
\\sim Ueq, Uanis(C97) \\sim Ueq, Uanis(C72) \\sim Ueq, Uanis(C42) \\sim Ueq,
Uanis(C65) \\sim Ueq, Uanis(C46) \\sim Ueq, Uanis(C80) \\sim Ueq, Uanis(C134)
\\sim Ueq, Uanis(C79) \\sim Ueq, Uanis(C132) \\sim Ueq, Uanis(C78) \\sim Ueq,
Uanis(C77) \\sim Ueq, Uanis(C76) \\sim Ueq, Uanis(C112) \\sim Ueq, Uanis(C75)
\\sim Ueq, Uanis(C68) \\sim Ueq, Uanis(C150) \\sim Ueq, Uanis(C126) \\sim Ueq,
Uanis(C149) \\sim Ueq, Uanis(C118) \\sim Ueq, Uanis(C154) \\sim Ueq,
Uanis(C113) \\sim Ueq, Uanis(C153) \\sim Ueq, Uanis(C115) \\sim Ueq,
Uanis(C152) \\sim Ueq, Uanis(C114) \\sim Ueq, Uanis(C151) \\sim Ueq, Uanis(C87)
\\sim Ueq, Uanis(C186) \\sim Ueq, Uanis(C50) \\sim Ueq, Uanis(C183) \\sim Ueq,
Uanis(C52) \\sim Ueq, Uanis(C73) \\sim Ueq, Uanis(C54) \\sim Ueq, Uanis(C174)
\\sim Ueq, Uanis(C116) \\sim Ueq, Uanis(C69) \\sim Ueq, Uanis(C102) \\sim Ueq,
Uanis(C57) \\sim Ueq, Uanis(C106) \\sim Ueq, Uanis(C01D) \\sim Ueq, Uanis(C104)
\\sim Ueq, Uanis(C34) \\sim Ueq, Uanis(C22) \\sim Ueq, Uanis(C70) \\sim Ueq,
Uanis(C159) \\sim Ueq, Uanis(C187) \\sim Ueq, Uanis(C7) \\sim Ueq, Uanis(C62)
\\sim Ueq, Uanis(C161) \\sim Ueq, Uanis(C167) \\sim Ueq, Uanis(C9) \\sim Ueq,
Uanis(C166) \\sim Ueq, Uanis(C13) \\sim Ueq, Uanis(C165) \\sim Ueq, Uanis(C11)
\\sim Ueq, Uanis(C164) \\sim Ueq, Uanis(C86) \\sim Ueq, Uanis(C163) \\sim Ueq,
Uanis(C82) \\sim Ueq, Uanis(C162) \\sim Ueq, Uanis(C84) \\sim Ueq, Uanis(C63)
\\sim Ueq, Uanis(C40) \\sim Ueq, Uanis(C170) \\sim Ueq, Uanis(C36) \\sim Ueq,
Uanis(C66) \\sim Ueq, Uanis(C38) \\sim Ueq, Uanis(C127) \\sim Ueq, Uanis(C48)
\\sim Ueq, Uanis(C188) \\sim Ueq, Uanis(C144) \\sim Ueq, Uanis(C61) \\sim Ueq,
Uanis(C142) \\sim Ueq, Uanis(C185) \\sim Ueq, Uanis(C146) \\sim Ueq,
Uanis(C181) \\sim Ueq, Uanis(C137) \\sim Ueq, Uanis(C64) \\sim Ueq, Uanis(C139)
\\sim Ueq, Uanis(C94) \\sim Ueq, Uanis(C135) \\sim Ueq, Uanis(C71) \\sim Ueq,
Uanis(C21) \\sim Ueq, Uanis(C67) \\sim Ueq, Uanis(C100) \\sim Ueq, Uanis(C173)
\\sim Ueq, Uanis(C98) \\sim Ueq, Uanis(C33) \\sim Ueq, Uanis(C96) \\sim Ueq,
Uanis(C171) \\sim Ueq, Uanis(C124) \\sim Ueq, Uanis(C182) \\sim Ueq, Uanis(C43)
\\sim Ueq, Uanis(C60) \\sim Ueq, Uanis(C45) \\sim Ueq, Uanis(C35) \\sim Ueq,
Uanis(C47) \\sim Ueq, Uanis(C122) \\sim Ueq, Uanis(C148) \\sim Ueq, Uanis(C120)
\\sim Ueq, Uanis(C129) \\sim Ueq, Uanis(C23) \\sim Ueq, Uanis(C131) \\sim Ueq,
Uanis(C30) \\sim Ueq, Uanis(C133) \\sim Ueq, Uanis(C117) \\sim Ueq, Uanis(C128)
\\sim Ueq, Uanis(C88) \\sim Ueq, Uanis(C93) \\sim Ueq, Uanis(C109) \\sim Ueq,
Uanis(C92) \\sim Ueq, Uanis(C111) \\sim Ueq, Uanis(C91) \\sim Ueq, Uanis(C107)
\\sim Ueq, Uanis(C90) \\sim Ueq, Uanis(C010) \\sim Ueq, Uanis(C89) \\sim Ueq,
Uanis(C58) \\sim Ueq, Uanis(C28) \\sim Ueq, Uanis(C168) \\sim Ueq, Uanis(C121)
\\sim Ueq, Uanis(C169) \\sim Ueq, Uanis(C14) \\sim Ueq, Uanis(C29) \\sim Ueq,
Uanis(C15) \\sim Ueq, Uanis(C123) \\sim Ueq, Uanis(C16) \\sim Ueq, Uanis(C25)
\\sim Ueq, Uanis(C74) \\sim Ueq, Uanis(C141) \\sim Ueq, Uanis(C18) \\sim Ueq,
Uanis(C19) \\sim Ueq: with sigma of 0.001 and sigma for terminal atoms of 0.002
Uanis(C155) \\sim Ueq: with sigma of 0.01 and sigma for terminal atoms of 0.02
Uanis(O13) \\sim Ueq: with sigma of 0.01 and sigma for terminal atoms of 0.02
Uanis(C101) \\sim Ueq, Uanis(C97) \\sim Ueq, Uanis(C153) \\sim Ueq, Uanis(C96)
\\sim Ueq, Uanis(C95) \\sim Ueq, Uanis(C100) \\sim Ueq, Uanis(C99) \\sim Ueq,
Uanis(C98) \\sim Ueq, Uanis(C107) \\sim Ueq, Uanis(C111) \\sim Ueq, Uanis(C110)
\\sim Ueq, Uanis(C109) \\sim Ueq, Uanis(C112) \\sim Ueq, Uanis(C108) \\sim Ueq:
with sigma of 0.0001 and sigma for terminal atoms of 0.0002
5. Rigid body (RIGU) restrains
 C2, C1, C6, C5, C4, C3
 with sigma for 1-2 distances of 0.004 and sigma for 1-3 distances of 0.004
6. Others
 Fixed U11: O16(0.054965) C87(0.077953) C109(0.077998) C110(0.078)
 C111(0.077998) C112(0.078) C107(0.077998) C108(0.077997) C17(0.054892)
 O13(0.054087) C2(0.076845) C1(0.078263) C6(0.076974) C5(0.07736) C4(0.077876)
 C3(0.078263) O56(0.078778) C155(0.077489) O7(0.078907) O9(0.061378)
 C157(0.078134) O8(0.059443)
 Fixed U22: O16(0.055) C87(0.079) C109(0.079) C110(0.079) C111(0.079)
 C112(0.079) C107(0.079) C108(0.079) C17(0.052) O13(0.052) C2(0.079) C1(0.079)
 C6(0.079) C5(0.079) C4(0.079) C3(0.079) O56(0.079) C155(0.079) O7(0.079)
 O9(0.054) C157(0.079) O8(0.051)
 Fixed U33: O16(0.055) C87(0.079) C109(0.079) C110(0.079) C111(0.079)
 C112(0.079) C107(0.079) C108(0.079) C17(0.05) O13(0.054) C2(0.079) C1(0.079)
 C6(0.079) C5(0.079) C4(0.079) C3(0.079) O56(0.079) C155(0.079) O7(0.079)
 O9(0.068) C157(0.079) O8(0.061)
 Fixed X: O16(0.782499) C17(1.210011) C2(0.59502) C1(0.551381) C6(0.54144)
 C5(0.57523) C4(0.618961) C3(0.628991) O56(0.690321) C155(0.65377) O7(0.643121)
 O9(0.315821) C157(0.31146) O8(0.27338)
 Fixed Y: O16(0.964709) C17(0.03628) C2(0.83235) C1(0.8168) C6(0.83682)
 C5(0.87219) C4(0.88801) C3(0.868351) O56(0.9401) C155(0.92872) O7(0.92304) O9(-
 0.043911) C157(-0.01002) O8(-0.00623)
 Fixed Z: O16(0.70165) C17(0.801921) C2(0.78574) C1(0.76987) C6(0.737659)
 C5(0.72091) C4(0.73632) C3(0.76877) O56(0.734448) C155(0.71735) O7(0.6877)
 O9(0.74035) C157(0.71522) O8(0.700469)
7.a Aromatic/amide H refined with riding coordinates:
 C177(H177), C176(H176), C180(H180), C179(H179), C80(H80), C78(H78), C76(H76),
 C150(H150), C154(H154), C152(H152), C183(H183), C184(H184), C186(H186),
 C187(H187), C167(H167), C166(H166), C164(H164), C163(H163), C66(H66), C62(H62),
  C63(H63), C65(H65), C72(H72), C73(H73), C69(H69), C70(H70), C120(H120),
 C93(H93), C92(H92), C90(H90), C89(H89), C34(H34), C15(H15), C16(H16), C18(H18),
  C19(H19), C26(H26), C113(H113), C119(H119), C50(H50), C51(H51), C53(H53),
 C54(H54), C102(H102), C106(H106), C104(H104), C31(H31), C21(H21), C160(H160),
 C159(H159), C7(H7), C189(H189), C9(H9), C13(H13), C11(H11), C32(H32), C86(H86),
  C82(H82), C83(H83), C85(H85), C41(H41), C37(H37), C39(H39), C144(H144),
 C143(H143), C147(H147), C146(H146), C136(H136), C137(H137), C139(H139),
 C140(H140), C100(H100), C99(H99), C97(H97), C96(H96), C124(H124), C43(H43),
 C44(H44), C46(H46), C47(H47), C134(H134), C130(H130), C132(H132), C109(H109),
 C111(H111), C112(H112), C108(H108), C57(H57), C59(H59), C01D(H01D), C127(H127),
  C170(H170), C172(H172), C174(H174), C27(H27), C125(H125), C2(H2), C6(H6),
 C5(H5), C3(H3)
7.b Fitted hexagon refined as free rotating group:
 C177(C176,C175,C180,C179,C178), C80(C79,C78,C77,C76,C75), C150(C149,C154,C153,
 C152,C151), C183(C184,C185,C186,C187,C182), C167(C166,C165,C164,C163,C162),
 C66(C61,C62,C63,C64,C65), C71(C72,C73,C68,C69,C70), C88(C93,C92,C91,C90,C89),
 C28(C33,C34,C35,C30,C29), C14(C15,C16,C74,C18,C19), C114(C113,C118,C117,C116,
 C115), C50(C51,C52,C53,C54,C49), C103(C102,C101,C106,C105,C104), C22(C23,C24,
 C25,C20,C21), C160(C159,C158,C7,C189,C161), C10(C9,C8,C13,C12,C11), C86(C81,
 C82,C83,C84,C85), C40(C41,C36,C37,C38,C39), C145(C144,C143,C142,C147,C146),
 C136(C137,C138,C139,C140,C135), C95(C100,C99,C98,C97,C96), C42(C43,C44,C45,C46,
 C47), C134(C129,C130,C131,C132,C133), C109(C110,C111,C112,C107,C108), C56(C57,
 C58,C59,C60,C01D), C126(C121,C122,C123,C128,C127), C169(C170,C171,C172,C173,
 C174)
;
_smtbx_masks_void_probe_radius 1.2
_smtbx_masks_void_truncation_radius 1.2
_olex2_submission_special_instructions 'No special instructions were received'

loop_
_space_group_symop_operation_xyz
'x, y, z'
'-x, y+1/2, -z'

loop_
_atom_site_label
_atom_site_type_symbol
_atom_site_fract_x
_atom_site_fract_y
_atom_site_fract_z
_atom_site_U_iso_or_equiv
_atom_site_adp_type
_atom_site_occupancy
_atom_site_site_symmetry_order
_atom_site_calc_flag
_atom_site_refinement_flags_posn
_atom_site_refinement_flags_adp
_atom_site_refinement_flags_occupancy
_atom_site_disorder_assembly
_atom_site_disorder_group
Cr3 Cr 0.75276(5) 0.61551(9) 1.03623(4) 0.0556(4) Uani 1 1 d . . . . .
Cr5 Cr 0.23925(5) 1.07335(9) 0.88406(4) 0.0547(4) Uani 1 1 d . . . . .
Cr6 Cr 0.24176(6) 0.94578(10) 0.94040(4) 0.0703(5) Uani 1 1 d . . . . .
Cr4 Cr 1.23921(6) 0.56041(10) 0.44187(4) 0.0697(5) Uani 1 1 d . . . . .
Cr2 Cr 0.76235(6) -0.06772(10) 0.61661(4) 0.0746(5) Uani 1 1 d . . . . .
Cr1 Cr 1.24664(6) 0.39284(11) 0.46362(4) 0.0757(5) Uani 1 1 d . . . . .
O4 O 0.2315(2) 1.0811(4) 0.82976(18) 0.087(2) Uani 1 1 d . U . . .
O32 O 0.74775(17) 0.6814(3) 1.00047(13) 0.0436(13) Uani 1 1 d . U . . .
O31 O 0.2384(2) 0.8354(4) 0.95752(16) 0.0718(18) Uani 1 1 d . U . . .
C177 C 0.6311(2) 0.4023(4) 0.97788(16) 0.088(3) Uani 1 1 d G U . . .
H177 H 0.648171 0.366589 0.989662 0.106 Uiso 1 1 calc R U . . .
C176 C 0.5940(2) 0.3837(3) 0.95484(16) 0.078(3) Uani 1 1 d G U . . .
H176 H 0.586260 0.335639 0.951211 0.094 Uiso 1 1 calc R U . . .
C175 C 0.5685(2) 0.4370(4) 0.93722(14) 0.086(3) Uani 1 1 d DG U . . .
C180 C 0.5801(2) 0.5089(4) 0.94264(17) 0.101(3) Uani 1 1 d G U . . .
H180 H 0.562994 0.544579 0.930859 0.121 Uiso 1 1 calc R U . . .
C179 C 0.6172(3) 0.5274(3) 0.96568(18) 0.087(3) Uani 1 1 d G U . . .
H179 H 0.624905 0.575530 0.969310 0.104 Uiso 1 1 calc R U . . .
C178 C 0.6427(2) 0.4741(4) 0.98330(16) 0.096(3) Uani 1 1 d DG U . . .
O30 O 0.8022(2) 0.5546(4) 1.00948(16) 0.0689(18) Uani 1 1 d . U . . .
O28 O 1.1877(3) 0.9071(4) 0.9111(2) 0.100(2) Uani 1 1 d . U . . .
O34 O 0.7015(2) 0.5472(4) 1.01715(16) 0.0704(18) Uani 1 1 d . U . . .
O25 O 1.1960(2) 0.1616(3) 0.94415(16) 0.0673(18) Uani 1 1 d . U . . .
O6 O 0.24250(16) 1.0401(3) 0.93161(12) 0.0393(13) Uani 1 1 d . U . . .
O36 O 0.28756(16) 0.1408(3) 0.88829(12) 0.0365(12) Uani 1 1 d . U . . .
O27 O 1.1907(2) 1.0020(3) 0.87314(15) 0.0609(16) Uani 1 1 d . U . . .
O5 O 0.2836(2) 0.9881(4) 0.86772(18) 0.084(2) Uani 1 1 d . U . . .
O33 O 0.7107(2) 0.4355(4) 1.02519(17) 0.081(2) Uani 1 1 d . U . . .
O35 O 0.3018(2) 0.1571(4) 0.94575(16) 0.0705(18) Uani 1 1 d . U . . .
O26 O 1.18985(19) 0.1380(3) 0.88875(14) 0.0549(15) Uani 1 1 d . U . . .
O2 O 0.3009(2) 0.5370(4) 0.47479(18) 0.081(2) Uani 1 1 d . U . . .
C80 C 1.0089(3) 0.7305(5) 0.8111(2) 0.148(4) Uani 1 1 d G U . . .
H80 H 1.034088 0.711332 0.824495 0.177 Uiso 1 1 calc R U . . .
C79 C 1.0025(4) 0.8045(5) 0.8093(3) 0.170(5) Uani 1 1 d DG U . . .
C78 C 0.9649(4) 0.8331(2) 0.7893(3) 0.169(5) Uani 1 1 d G U . . .
H78 H 0.960641 0.882641 0.788064 0.203 Uiso 1 1 calc R U . . .
C77 C 0.9336(3) 0.7878(5) 0.7711(2) 0.164(4) Uani 1 1 d DG U . . .
C76 C 0.9399(3) 0.7138(5) 0.7730(2) 0.162(5) Uani 1 1 d G U . . .
H76 H 0.918944 0.683396 0.760840 0.194 Uiso 1 1 calc R U . . .
C75 C 0.9776(4) 0.6851(2) 0.7930(3) 0.132(4) Uani 1 1 d DG U . . .
C150 C 0.4512(3) 0.7147(5) 0.8207(3) 0.136(4) Uani 1 1 d G U . . .
H150 H 0.428290 0.691467 0.832537 0.163 Uiso 1 1 calc R U . . .
C149 C 0.4787(4) 0.6759(3) 0.7994(3) 0.148(4) Uani 1 1 d DG U . . .
C154 C 0.5129(4) 0.7107(7) 0.7817(2) 0.166(5) Uani 1 1 d G U . . .
H154 H 0.531286 0.684688 0.767459 0.199 Uiso 1 1 calc R U . . .
C153 C 0.5198(4) 0.7843(7) 0.7854(3) 0.171(3) Uani 1 1 d G U . . .
C152 C 0.4924(4) 0.8231(3) 0.8067(3) 0.175(5) Uani 1 1 d G U . . .
H152 H 0.496979 0.872397 0.809124 0.209 Uiso 1 1 calc R U . . .
C151 C 0.4581(3) 0.7884(5) 0.8244(3) 0.147(4) Uani 1 1 d DG U . . .
C183 C 0.4073(2) 0.2766(3) 0.87122(12) 0.077(3) Uani 1 1 d G U . . .
H183 H 0.418216 0.285062 0.850235 0.092 Uiso 1 1 calc R U . . .
C184 C 0.3726(2) 0.2245(3) 0.87540(13) 0.069(2) Uani 1 1 d G U . . .
H184 H 0.360290 0.198045 0.857215 0.082 Uiso 1 1 calc R U . . .
C185 C 0.35636(17) 0.2118(3) 0.90677(15) 0.059(2) Uani 1 1 d G U . . .
C186 C 0.37480(19) 0.2513(3) 0.93395(12) 0.065(2) Uani 1 1 d G U . . .
H186 H 0.363915 0.242830 0.954931 0.078 Uiso 1 1 calc R U . . .
C187 C 0.40950(19) 0.3034(3) 0.92976(13) 0.070(2) Uani 1 1 d G U . . .
H187 H 0.421841 0.329847 0.947951 0.083 Uiso 1 1 calc R U . . .
C182 C 0.42577(17) 0.3161(3) 0.89840(15) 0.057(2) Uani 1 1 d DG U . . .
O23 O 1.2022(2) 0.4220(3) 0.49238(16) 0.0685(18) Uani 1 1 d . U . . .
O14 O 0.2843(2) 0.9011(4) 0.90665(17) 0.0751(19) Uani 1 1 d . U . . .
O1 O 0.29479(18) 0.4331(3) 0.49213(14) 0.0549(15) Uani 1 1 d . U . . .
O24 O 1.1941(3) 0.5357(4) 0.4736(2) 0.095(2) Uani 1 1 d . U . . .
O10 O 0.7081(3) 0.8468(4) 0.60590(19) 0.101(2) Uani 1 1 d D U . . .
O11 O 0.7992(2) 0.8185(4) 0.55777(18) 0.079(2) Uani 1 1 d . U . . .
O12 O 0.8119(2) 0.8490(4) 0.60573(16) 0.0769(19) Uani 1 1 d D U . . .
C167 C 0.3994(4) 0.8894(7) 0.8174(2) 0.157(5) Uani 1 1 d G U . . .
H167 H 0.410878 0.904265 0.797342 0.188 Uiso 1 1 calc R U . . .
C166 C 0.3629(4) 0.9276(5) 0.8313(3) 0.151(5) Uani 1 1 d G U . . .
H166 H 0.349960 0.967959 0.820536 0.181 Uiso 1 1 calc R U . . .
C165 C 0.3458(3) 0.9053(6) 0.8613(3) 0.142(4) Uani 1 1 d DG U . . .
C164 C 0.3653(4) 0.8449(7) 0.8774(2) 0.164(5) Uani 1 1 d G U . . .
H164 H 0.353813 0.830065 0.897423 0.197 Uiso 1 1 calc R U . . .
C163 C 0.4017(4) 0.8068(5) 0.8635(3) 0.171(5) Uani 1 1 d G U . . .
H163 H 0.414731 0.766370 0.874230 0.206 Uiso 1 1 calc R U . . .
C162 C 0.4188(3) 0.8290(6) 0.8335(3) 0.163(4) Uani 1 1 d DG U . . .
O22 O 1.2410(2) 0.4549(4) 0.42820(16) 0.0671(17) Uani 1 1 d . U . . .
O17 O 0.8167(2) 0.0639(4) 0.58818(15) 0.093(2) Uani 1 1 d D U . . .
O19 O 0.71089(19) -0.0112(3) 0.62580(15) 0.0595(16) Uani 1 1 d D U . . .
O29 O 0.7989(2) 0.4471(4) 1.01979(17) 0.0723(18) Uani 1 1 d . U . . .
O20 O 0.7090(2) 0.0734(4) 0.59268(17) 0.087(2) Uani 1 1 d D U . . .
C66 C 1.07101(19) 0.2796(3) 0.87467(11) 0.066(2) Uani 1 1 d G U . . .
H66 H 1.054999 0.284922 0.853855 0.079 Uiso 1 1 calc R U . . .
C61 C 1.05937(17) 0.3235(3) 0.90089(14) 0.054(2) Uani 1 1 d DG U . . .
C62 C 1.08329(18) 0.3155(3) 0.93200(12) 0.064(2) Uani 1 1 d G U . . .
H62 H 1.075503 0.344863 0.949545 0.076 Uiso 1 1 calc R U . . .
C63 C 1.11886(16) 0.2637(3) 0.93689(11) 0.0440(19) Uani 1 1 d G U . . .
H63 H 1.134870 0.258390 0.957702 0.053 Uiso 1 1 calc R U . . .
C64 C 1.13051(16) 0.2198(3) 0.91067(14) 0.054(2) Uani 1 1 d G U . . .
C65 C 1.1066(2) 0.2278(3) 0.87956(12) 0.074(3) Uani 1 1 d G U . . .
H65 H 1.114368 0.198448 0.862012 0.089 Uiso 1 1 calc R U . . .
C188 C 0.3117(3) 0.1782(4) 0.91407(19) 0.0388(19) Uani 1 1 d . U . . .
C181 C 0.6781(4) 0.5051(8) 1.0049(3) 0.123(4) Uani 1 1 d D U . . .
C94 C 1.1578(4) 0.9330(11) 0.8790(4) 0.178(6) Uani 1 1 d D U . . .
C71 C 0.85005(18) 0.4842(4) 0.97925(13) 0.069(2) Uani 1 1 d G U . . .
C72 C 0.8674(2) 0.4146(3) 0.97629(13) 0.076(3) Uani 1 1 d G U . . .
H72 H 0.856095 0.378037 0.989411 0.091 Uiso 1 1 calc R U . . .
C73 C 0.9017(2) 0.3998(3) 0.95372(15) 0.074(3) Uani 1 1 d G U . . .
H73 H 0.913277 0.353271 0.951737 0.089 Uiso 1 1 calc R U . . .
C68 C 0.91857(17) 0.4545(3) 0.93410(12) 0.058(2) Uani 1 1 d DG U . . .
C69 C 0.90122(18) 0.5240(3) 0.93706(12) 0.062(2) Uani 1 1 d G U . . .
H69 H 0.912528 0.560651 0.923934 0.074 Uiso 1 1 calc R U . . .
C70 C 0.86696(19) 0.5389(3) 0.95963(15) 0.068(2) Uani 1 1 d G U . . .
H70 H 0.855345 0.585419 0.961609 0.082 Uiso 1 1 calc R U . . .
C67 C 1.1788(2) 0.1793(4) 0.91611(16) 0.0230(15) Uani 1 1 d . U . . .
C120 C 0.5024(4) 0.3799(2) 0.7907(2) 0.091(3) Uani 1 1 d D U . . .
H120 H 0.506043 0.348075 0.808525 0.109 Uiso 1 1 calc R U . . .
C88 C 1.0380(3) 0.8411(7) 0.8288(3) 0.175(5) Uani 1 1 d DG U . . .
C93 C 1.0501(4) 0.8263(6) 0.8621(3) 0.191(5) Uani 1 1 d G U . . .
H93 H 1.032160 0.793433 0.873464 0.229 Uiso 1 1 calc R U . . .
C92 C 1.0891(5) 0.8605(8) 0.8784(2) 0.195(6) Uani 1 1 d G U . . .
H92 H 1.097208 0.850594 0.900654 0.234 Uiso 1 1 calc R U . . .
C91 C 1.1159(3) 0.9096(7) 0.8614(4) 0.189(5) Uani 1 1 d DG U . . .
C90 C 1.1038(4) 0.9244(6) 0.8281(4) 0.182(5) Uani 1 1 d G U . . .
H90 H 1.121721 0.957262 0.816691 0.218 Uiso 1 1 calc R U . . .
C89 C 1.0648(5) 0.8902(8) 0.8118(2) 0.179(5) Uani 1 1 d G U . . .
H89 H 1.056674 0.900102 0.789500 0.215 Uiso 1 1 calc R U . . .
C28 C 0.9881(3) 0.5759(3) 0.76642(12) 0.104(3) Uani 1 1 d DG U . . .
C33 C 0.9817(3) 0.61035(19) 0.79641(17) 0.106(3) Uani 1 1 d DG U . . .
C34 C 0.9795(2) 0.5705(3) 0.82545(11) 0.087(3) Uani 1 1 d G U . . .
H34 H 0.975200 0.593512 0.845522 0.104 Uiso 1 1 calc R U . . .
C35 C 0.9838(2) 0.4961(3) 0.82449(10) 0.077(3) Uani 1 1 d DG U . . .
C30 C 0.9903(2) 0.46162(19) 0.79449(15) 0.075(2) Uani 1 1 d DG U . . .
C29 C 0.9924(3) 0.5015(3) 0.76545(10) 0.091(3) Uani 1 1 d DG U . . .
C14 C 1.0975(2) 0.1452(4) 0.74445(15) 0.075(2) Uani 1 1 d DG U . . .
C15 C 1.1108(2) 0.1758(3) 0.77513(16) 0.092(3) Uani 1 1 d G U . . .
H15 H 1.094299 0.215469 0.782528 0.111 Uiso 1 1 calc R U . . .
C16 C 1.1488(3) 0.1470(4) 0.79477(14) 0.105(3) Uani 1 1 d G U . . .
H16 H 1.157723 0.167514 0.815298 0.126 Uiso 1 1 calc R U . . .
C74 C 1.1735(2) 0.0877(4) 0.78371(17) 0.091(3) Uani 1 1 d G U . . .
C18 C 1.1601(2) 0.0571(3) 0.75303(18) 0.089(3) Uani 1 1 d G U . . .
H18 H 1.176624 0.017422 0.745632 0.107 Uiso 1 1 calc R U . . .
C19 C 1.1221(2) 0.0858(4) 0.73339(13) 0.084(3) Uani 1 1 d G U . . .
H19 H 1.113200 0.065376 0.712862 0.101 Uiso 1 1 calc R U . . .
O15 O 0.7720(2) 0.8845(2) 0.66181(10) 0.0682(17) Uani 1 1 d D U . . .
C26 C 0.9979(5) 0.5826(2) 0.7122(3) 0.123(4) Uani 1 1 d D U . . .
H26 H 0.994163 0.610109 0.692908 0.147 Uiso 1 1 calc R U . . .
C114 C 0.4989(2) 0.37196(17) 0.69786(14) 0.069(2) Uani 1 1 d DG U . . .
C113 C 0.5012(2) 0.4149(3) 0.66976(9) 0.078(3) Uani 1 1 d G U . . .
H113 H 0.502438 0.393790 0.648896 0.093 Uiso 1 1 calc R U . . .
C118 C 0.5016(2) 0.4893(3) 0.67283(9) 0.081(3) Uani 1 1 d DG U . . .
C117 C 0.4997(2) 0.52074(17) 0.70401(13) 0.062(2) Uani 1 1 d DG U . . .
C116 C 0.4975(2) 0.4778(3) 0.73212(8) 0.074(2) Uani 1 1 d DG U . . .
C115 C 0.4971(2) 0.4035(3) 0.72904(10) 0.082(3) Uani 1 1 d DG U . . .
C03U C 0.6987(3) 0.0491(3) 0.61890(18) 0.071(3) Uani 1 1 d D U . . .
O16 O 0.782499 0.964709 0.701650 0.05487(6) Uani 1 1 d D U . . .
C87 C 0.7891(3) 0.9090(3) 0.68753(15) 0.07861(6) Uani 1 1 d D U . . .
C119 C 0.4995(4) 0.3605(5) 0.75736(15) 0.083(3) Uani 1 1 d D U . . .
H119 H 0.499183 0.311259 0.753337 0.100 Uiso 1 1 calc R U . . .
C50 C 0.9096(3) 0.6513(4) 0.56927(19) 0.122(4) Uani 1 1 d G U . . .
H50 H 0.916865 0.621121 0.551879 0.147 Uiso 1 1 calc R U . . .
C51 C 0.8763(3) 0.7061(4) 0.56381(16) 0.103(3) Uani 1 1 d G U . . .
H51 H 0.861199 0.712612 0.542765 0.123 Uiso 1 1 calc R U . . .
C52 C 0.8654(2) 0.7511(3) 0.5898(2) 0.112(3) Uani 1 1 d DG U . . .
C53 C 0.8879(3) 0.7413(4) 0.62126(18) 0.093(3) Uani 1 1 d G U . . .
H53 H 0.880641 0.771483 0.638658 0.112 Uiso 1 1 calc R U . . .
C54 C 0.9213(3) 0.6865(4) 0.62673(17) 0.107(3) Uani 1 1 d G U . . .
H54 H 0.936307 0.679993 0.647773 0.128 Uiso 1 1 calc R U . . .
C49 C 0.9321(2) 0.6415(4) 0.6007(2) 0.106(3) Uani 1 1 d DG U . . .
C103 C 0.46457(17) 0.1832(3) 0.69448(13) 0.098(3) Uani 1 1 d DG U . . .
C102 C 0.5050(2) 0.15003(17) 0.68311(16) 0.115(4) Uani 1 1 d G U . . .
H102 H 0.505377 0.100491 0.680118 0.138 Uiso 1 1 calc R U . . .
C101 C 0.54473(19) 0.1909(3) 0.67621(17) 0.092(2) Uani 1 1 d DG U . . .
C106 C 0.54411(17) 0.2650(3) 0.68067(15) 0.091(3) Uani 1 1 d G U . . .
H106 H 0.570714 0.292323 0.676057 0.109 Uiso 1 1 calc R U . . .
C105 C 0.5037(2) 0.29812(17) 0.69205(13) 0.088(3) Uani 1 1 d DG U . . .
C104 C 0.46394(15) 0.2572(3) 0.69895(13) 0.099(3) Uani 1 1 d G U . . .
H104 H 0.436917 0.279421 0.706555 0.119 Uiso 1 1 calc R U . . .
C31 C 0.9898(3) 0.3870(2) 0.7937(2) 0.071(3) Uani 1 1 d D U . . .
H31 H 0.979776 0.358394 0.810888 0.085 Uiso 1 1 calc R U . . .
O21 O 1.2566(3) 0.2985(4) 0.5009(2) 0.092(2) Uani 1 1 d . U . . .
C22 C 1.0126(3) 0.4763(3) 0.67653(10) 0.094(3) Uani 1 1 d DG U . . .
C23 C 1.0016(2) 0.50937(19) 0.70605(15) 0.083(3) Uani 1 1 d DG U . . .
C24 C 1.0017(2) 0.4696(3) 0.73525(10) 0.083(3) Uani 1 1 d DG U . . .
C25 C 1.0126(3) 0.3967(3) 0.73494(12) 0.076(3) Uani 1 1 d DG U . . .
C20 C 1.0236(3) 0.36369(18) 0.70542(17) 0.099(3) Uani 1 1 d DG U . . .
C21 C 1.0235(2) 0.4035(3) 0.67622(11) 0.085(3) Uani 1 1 d G U . . .
H21 H 1.030853 0.381362 0.656468 0.103 Uiso 1 1 calc R U . . .
C160 C 0.9368(2) 0.1735(3) 0.63648(17) 0.096(3) Uani 1 1 d G U . . .
H160 H 0.949605 0.215755 0.628474 0.115 Uiso 1 1 calc R U . . .
C159 C 0.8968(2) 0.1425(4) 0.61997(14) 0.100(3) Uani 1 1 d G U . . .
H159 H 0.882775 0.164058 0.600915 0.120 Uiso 1 1 calc R U . . .
C158 C 0.87772(18) 0.0793(4) 0.63193(16) 0.080(3) Uani 1 1 d DG U . . .
C7 C 0.8987(2) 0.0471(3) 0.66041(16) 0.071(3) Uani 1 1 d G U . . .
H7 H 0.885910 0.004877 0.668419 0.085 Uiso 1 1 calc R U . . .
C189 C 0.9387(2) 0.0781(3) 0.67692(13) 0.074(3) Uani 1 1 d G U . . .
H189 H 0.952740 0.056573 0.695978 0.089 Uiso 1 1 calc R U . . .
C161 C 0.95780(18) 0.1413(3) 0.66496(16) 0.073(2) Uani 1 1 d DG U . . .
C10 C 1.0275(2) 0.28892(17) 0.70223(16) 0.076(3) Uani 1 1 d DG U . . .
C9 C 0.99421(17) 0.2496(3) 0.68262(15) 0.074(3) Uani 1 1 d G U . . .
H9 H 0.970129 0.273207 0.669885 0.088 Uiso 1 1 calc R U . . .
C8 C 0.99687(17) 0.1750(3) 0.68206(15) 0.068(2) Uani 1 1 d DG U . . .
C13 C 1.0329(2) 0.13978(17) 0.70110(15) 0.069(2) Uani 1 1 d G U . . .
H13 H 1.034647 0.089895 0.700719 0.083 Uiso 1 1 calc R U . . .
C12 C 1.06619(17) 0.1791(2) 0.72070(13) 0.060(2) Uani 1 1 d DG U . . .
C11 C 1.06352(18) 0.2537(2) 0.72127(13) 0.058(2) Uani 1 1 d G U . . .
H11 H 1.085818 0.279952 0.734382 0.070 Uiso 1 1 calc R U . . .
C32 C 1.0060(3) 0.3599(5) 0.76430(14) 0.082(3) Uani 1 1 d D U . . .
H32 H 1.013302 0.311151 0.764268 0.099 Uiso 1 1 calc R U . . .
C86 C 0.8814(4) 0.8908(6) 0.7583(2) 0.143(4) Uani 1 1 d G U . . .
H86 H 0.894434 0.915354 0.776878 0.172 Uiso 1 1 calc R U . . .
C81 C 0.8994(3) 0.8238(6) 0.7503(3) 0.148(4) Uani 1 1 d DG U . . .
C82 C 0.8799(4) 0.7871(5) 0.7225(3) 0.171(5) Uani 1 1 d G U . . .
H82 H 0.891943 0.742271 0.717154 0.206 Uiso 1 1 calc R U . . .
C83 C 0.8425(4) 0.8173(6) 0.7029(2) 0.174(5) Uani 1 1 d G U . . .
H83 H 0.829508 0.792775 0.684325 0.209 Uiso 1 1 calc R U . . .
C84 C 0.8246(3) 0.8843(7) 0.7109(2) 0.142(4) Uani 1 1 d DG U . . .
C85 C 0.8440(4) 0.9210(5) 0.7387(3) 0.150(5) Uani 1 1 d G U . . .
H85 H 0.831999 0.965859 0.744048 0.180 Uiso 1 1 calc R U . . .
C40 C 0.9678(2) 0.5896(3) 0.60711(19) 0.107(3) Uani 1 1 d DG U . . .
C41 C 0.9721(2) 0.5546(4) 0.63764(15) 0.101(3) Uani 1 1 d G U . . .
H41 H 0.950269 0.564078 0.653583 0.121 Uiso 1 1 calc R U . . .
C36 C 1.0089(3) 0.5055(4) 0.64436(11) 0.108(3) Uani 1 1 d DG U . . .
C37 C 1.0415(2) 0.4913(4) 0.62054(18) 0.115(4) Uani 1 1 d G U . . .
H37 H 1.066096 0.458478 0.625037 0.138 Uiso 1 1 calc R U . . .
C38 C 1.0372(2) 0.5263(4) 0.59000(15) 0.110(3) Uani 1 1 d DG U . . .
C39 C 1.0004(3) 0.5754(4) 0.58328(13) 0.102(3) Uani 1 1 d G U . . .
H39 H 0.997602 0.598817 0.562851 0.123 Uiso 1 1 calc R U . . .
C48 C 1.1715(3) 0.4949(7) 0.4944(2) 0.103(4) Uani 1 1 d D U . . .
C145 C 0.35662(19) 0.5180(4) 0.51714(15) 0.079(3) Uani 1 1 d DG U . . .
C144 C 0.3806(3) 0.5834(4) 0.51911(17) 0.108(3) Uani 1 1 d G U . . .
H144 H 0.370693 0.620962 0.505059 0.129 Uiso 1 1 calc R U . . .
C143 C 0.4193(2) 0.5928(3) 0.54209(19) 0.108(3) Uani 1 1 d G U . . .
H143 H 0.435374 0.636569 0.543413 0.129 Uiso 1 1 calc R U . . .
C142 C 0.4341(2) 0.5367(4) 0.56310(15) 0.088(3) Uani 1 1 d DG U . . .
C147 C 0.4102(2) 0.4712(4) 0.56112(16) 0.090(3) Uani 1 1 d G U . . .
H147 H 0.420062 0.433687 0.575178 0.108 Uiso 1 1 calc R U . . .
C146 C 0.3714(2) 0.4619(3) 0.53814(17) 0.089(3) Uani 1 1 d G U . . .
H146 H 0.355380 0.418078 0.536824 0.106 Uiso 1 1 calc R U . . .
O3 O 1.2351(2) 0.6570(4) 0.44891(18) 0.081(2) Uani 1 1 d . U . . .
C136 C 0.5999(2) 0.6973(4) 0.62898(13) 0.085(3) Uani 1 1 d G U . . .
H136 H 0.588849 0.689598 0.649971 0.103 Uiso 1 1 calc R U . . .
C137 C 0.6363(2) 0.7468(3) 0.62483(14) 0.087(3) Uani 1 1 d G U . . .
H137 H 0.649482 0.772325 0.643033 0.104 Uiso 1 1 calc R U . . .
C138 C 0.65285(18) 0.7583(3) 0.59346(17) 0.079(3) Uani 1 1 d DG U . . .
C139 C 0.6331(2) 0.7201(4) 0.56624(13) 0.075(3) Uani 1 1 d G U . . .
H139 H 0.644190 0.727799 0.545255 0.090 Uiso 1 1 calc R U . . .
C140 C 0.5968(2) 0.6706(3) 0.57040(14) 0.083(3) Uani 1 1 d G U . . .
H140 H 0.583558 0.645072 0.552192 0.100 Uiso 1 1 calc R U . . .
C135 C 0.58019(18) 0.6591(3) 0.60177(17) 0.075(3) Uani 1 1 d DG U . . .
C95 C 0.65707(15) 0.0902(3) 0.63158(14) 0.069(2) Uani 1 1 d G U . . .
C100 C 0.6437(2) 0.1604(3) 0.62367(14) 0.087(2) Uani 1 1 d G U . . .
H100 H 0.661252 0.186956 0.609138 0.104 Uiso 1 1 calc R U . . .
C99 C 0.6041(2) 0.1908(3) 0.63746(17) 0.077(2) Uani 1 1 d G U . . .
H99 H 0.595206 0.237734 0.632165 0.092 Uiso 1 1 calc R U . . .
C98 C 0.57793(18) 0.1510(4) 0.65918(16) 0.092(2) Uani 1 1 d DG U . . .
C97 C 0.5913(2) 0.0808(4) 0.66709(16) 0.098(2) Uani 1 1 d G U . . .
H97 H 0.573741 0.054217 0.681622 0.117 Uiso 1 1 calc R U . . .
C96 C 0.6309(2) 0.0504(3) 0.65330(16) 0.094(2) Uani 1 1 d G U . . .
H96 H 0.639787 0.003437 0.658595 0.112 Uiso 1 1 calc R U . . .
C156 C 0.8363(2) 0.0521(4) 0.61503(17) 0.068(3) Uani 1 1 d D U . . .
C124 C 0.4820(4) 0.6170(4) 0.74138(16) 0.096(3) Uani 1 1 d D U . . .
H124 H 0.468736 0.662398 0.743787 0.115 Uiso 1 1 calc R U . . .
C42 C 1.0698(3) 0.5217(6) 0.56505(17) 0.123(4) Uani 1 1 d DG U . . .
C43 C 1.0894(3) 0.4544(5) 0.55970(19) 0.118(4) Uani 1 1 d G U . . .
H43 H 1.080015 0.415066 0.571948 0.141 Uiso 1 1 calc R U . . .
C44 C 1.1231(3) 0.4459(4) 0.5361(2) 0.108(3) Uani 1 1 d G U . . .
H44 H 1.136174 0.400808 0.532485 0.130 Uiso 1 1 calc R U . . .
C45 C 1.1371(2) 0.5047(6) 0.51776(17) 0.105(3) Uani 1 1 d DG U . . .
C46 C 1.1175(3) 0.5720(5) 0.5231(2) 0.140(4) Uani 1 1 d G U . . .
H46 H 1.126918 0.611332 0.510863 0.168 Uiso 1 1 calc R U . . .
C47 C 1.0839(3) 0.5805(4) 0.5467(2) 0.139(4) Uani 1 1 d G U . . .
H47 H 1.070760 0.625591 0.550325 0.167 Uiso 1 1 calc R U . . .
C148 C 0.3184(2) 0.5012(5) 0.49424(19) 0.064(3) Uani 1 1 d D U . . .
C134 C 0.47132(17) 0.5108(3) 0.61709(15) 0.076(3) Uani 1 1 d G U . . .
H134 H 0.447045 0.477910 0.620364 0.091 Uiso 1 1 calc R U . . .
C129 C 0.5070(2) 0.5229(4) 0.64210(10) 0.085(3) Uani 1 1 d DG U . . .
C130 C 0.54331(18) 0.5721(4) 0.63720(12) 0.080(3) Uani 1 1 d G U . . .
H130 H 0.567202 0.580119 0.653932 0.096 Uiso 1 1 calc R U . . .
C131 C 0.54390(18) 0.6092(3) 0.60730(15) 0.078(3) Uani 1 1 d DG U . . .
C132 C 0.5082(2) 0.5972(3) 0.58229(11) 0.093(3) Uani 1 1 d G U . . .
H132 H 0.508590 0.622057 0.562283 0.112 Uiso 1 1 calc R U . . .
C133 C 0.47191(18) 0.5480(4) 0.58718(12) 0.074(2) Uani 1 1 d DG U . . .
C55 C 0.8331(4) 0.8087(5) 0.5886(3) 0.116(4) Uani 1 1 d D U . . .
C109 C 0.3992(2) 0.0397(3) 0.73479(14) 0.07862(1) Uani 1 1 d G U . . .
H109 H 0.403639 0.009312 0.753044 0.094 Uiso 1 1 calc R U . . .
C110 C 0.35721(18) 0.0359(3) 0.71444(16) 0.07862(1) Uani 1 1 d G U . . .
C111 C 0.35059(16) 0.0814(3) 0.68715(15) 0.07862(1) Uani 1 1 d G U . . .
H111 H 0.322485 0.078867 0.673538 0.094 Uiso 1 1 calc R U . . .
C112 C 0.3860(2) 0.1307(3) 0.68022(13) 0.07862(1) Uani 1 1 d DG U . . .
H112 H 0.381537 0.161076 0.661961 0.094 Uiso 1 1 calc R U . . .
C107 C 0.42797(16) 0.1344(2) 0.70057(14) 0.07862(1) Uani 1 1 d DG U . . .
C108 C 0.43459(16) 0.0890(3) 0.72785(14) 0.07862(1) Uani 1 1 d DG U . . .
H108 H 0.462692 0.091523 0.741467 0.094 Uiso 1 1 calc R U . . .
C010 C 0.8142(3) 0.4973(6) 1.0056(3) 0.069(3) Uani 1 1 d . U . . .
C56 C 0.98405(18) 0.4601(3) 0.85511(9) 0.058(2) Uani 1 1 d DG U . . .
C57 C 0.95189(15) 0.4756(2) 0.87904(12) 0.058(2) Uani 1 1 d G U . . .
H57 H 0.927799 0.509358 0.874611 0.069 Uiso 1 1 calc R U . . .
C58 C 0.95574(15) 0.4406(3) 0.90959(10) 0.058(2) Uani 1 1 d DG U . . .
C59 C 0.99175(18) 0.3902(3) 0.91621(9) 0.057(2) Uani 1 1 d G U . . .
H59 H 0.994324 0.366789 0.936648 0.069 Uiso 1 1 calc R U . . .
C60 C 1.02391(15) 0.3747(2) 0.89228(12) 0.051(2) Uani 1 1 d DG U . . .
C01D C 1.02006(15) 0.4096(3) 0.86173(10) 0.057(2) Uani 1 1 d G U . . .
H01D H 1.041573 0.399224 0.845715 0.068 Uiso 1 1 calc R U . . .
C168 C 0.3108(4) 0.9274(9) 0.8824(3) 0.138(5) Uani 1 1 d D U . . .
C126 C 0.4981(3) 0.4849(4) 0.82494(10) 0.101(3) Uani 1 1 d DG U . . .
C121 C 0.4991(3) 0.4542(2) 0.79354(16) 0.101(3) Uani 1 1 d DG U . . .
C122 C 0.4943(3) 0.4973(4) 0.76533(9) 0.097(3) Uani 1 1 d DG U . . .
C123 C 0.4884(3) 0.5711(4) 0.76853(14) 0.089(3) Uani 1 1 d DG U . . .
C128 C 0.4874(3) 0.6018(2) 0.7999(2) 0.121(3) Uani 1 1 d DG U . . .
C127 C 0.4923(3) 0.5587(4) 0.82814(11) 0.113(4) Uani 1 1 d G U . . .
H127 H 0.491597 0.579232 0.849149 0.135 Uiso 1 1 calc R U . . .
C169 C 0.4988(2) 0.4487(4) 0.85556(11) 0.094(3) Uani 1 1 d DG U . . .
C170 C 0.46125(17) 0.4027(3) 0.86170(11) 0.063(2) Uani 1 1 d G U . . .
H170 H 0.436992 0.394432 0.845250 0.076 Uiso 1 1 calc R U . . .
C171 C 0.45991(17) 0.3690(3) 0.89243(14) 0.052(2) Uani 1 1 d DG U . . .
C172 C 0.4962(2) 0.3814(3) 0.91702(10) 0.091(3) Uani 1 1 d G U . . .
H172 H 0.495265 0.358839 0.937578 0.109 Uiso 1 1 calc R U . . .
C173 C 0.53375(19) 0.4274(4) 0.91088(13) 0.092(3) Uani 1 1 d DG U . . .
C174 C 0.53509(19) 0.4610(4) 0.88015(16) 0.113(4) Uani 1 1 d G U . . .
H174 H 0.560239 0.491835 0.876045 0.136 Uiso 1 1 calc R U . . .
O18 O 0.8197(2) -0.0008(4) 0.62683(17) 0.081(2) Uani 1 1 d D U . . .
O37 O 0.7072(2) 0.8236(3) 0.56083(13) 0.0634(17) Uani 1 1 d D U . . .
C27 C 0.9985(4) 0.6232(5) 0.74117(18) 0.110(4) Uani 1 1 d D U . . .
H27 H 1.004642 0.672175 0.743256 0.132 Uiso 1 1 calc R U . . .
C141 C 0.6889(3) 0.8067(5) 0.58588(18) 0.101(4) Uani 1 1 d D U . . .
C125 C 0.4956(3) 0.5937(2) 0.7106(2) 0.075(3) Uani 1 1 d D U . . .
H125 H 0.502020 0.627188 0.694290 0.090 Uiso 1 1 calc R U . . .
C17 C 1.210011 0.036280 0.801921 0.05223(19) Uani 1 1 d . . . . .
O13 O 1.23992(19) -0.0074(3) 0.80084(14) 0.05332(12) Uani 1 1 d . U . . .
C2 C 0.595020 0.832350 0.785740 0.0782(2) Uani 1 1 d D U . . .
H2 H 0.601649 0.818725 0.807768 0.094 Uiso 1 1 calc R U . . .
C1 C 0.551381 0.816800 0.769870 0.0787(2) Uani 1 1 d D U . . .
C6 C 0.541440 0.836820 0.737659 0.0783(2) Uani 1 1 d D U . . .
H6 H 0.511691 0.826417 0.727093 0.094 Uiso 1 1 calc R U . . .
C5 C 0.575230 0.872190 0.720910 0.0784(2) Uani 1 1 d D U . . .
H5 H 0.568463 0.885618 0.698870 0.094 Uiso 1 1 calc R U . . .
C4 C 0.618961 0.888010 0.736320 0.0786(2) Uani 1 1 d D U . . .
C3 C 0.628991 0.868351 0.768770 0.0787(2) Uani 1 1 d D U . . .
H3 H 0.658652 0.879253 0.779347 0.094 Uiso 1 1 calc R U . . .
O56 O 0.690321 0.940100 0.734448 0.07889(16) Uani 1 1 d . . . . .
C155 C 0.653770 0.928720 0.717350 0.0784(2) Uani 1 1 d . U . . .
O7 O 0.643121 0.923040 0.687700 0.07894(16) Uani 1 1 d . . . . .
O9 O 0.315821 -0.043911 0.740350 0.06129(14) Uani 1 1 d . . . . .
C157 C 0.311460 -0.010020 0.715220 0.0787(3) Uani 1 1 d . . . . .
O8 O 0.273380 -0.006230 0.700469 0.05704(13) Uani 1 1 d . . . . .

loop_
_atom_site_aniso_label
_atom_site_aniso_U_11
_atom_site_aniso_U_22
_atom_site_aniso_U_33
_atom_site_aniso_U_23
_atom_site_aniso_U_13
_atom_site_aniso_U_12
Cr3 0.0530(8) 0.0609(10) 0.0538(9) 0.0007(8) 0.0104(7) 0.0049(7)
Cr5 0.0694(9) 0.0400(9) 0.0555(10) -0.0028(7) 0.0095(8) -0.0056(7)
Cr6 0.0757(10) 0.0537(10) 0.0816(12) -0.0049(9) 0.0069(9) -0.0016(8)
Cr4 0.0810(11) 0.0711(12) 0.0580(11) -0.0050(9) 0.0126(9) -0.0136(9)
Cr2 0.0760(11) 0.0738(12) 0.0730(12) 0.0136(9) -0.0024(9) 0.0093(9)
Cr1 0.0745(11) 0.0877(13) 0.0640(11) -0.0189(10) -0.0016(9) -0.0052(9)
O4 0.087(2) 0.087(2) 0.086(2) 0.0017(14) 0.0050(14) 0.0020(14)
O32 0.046(2) 0.044(2) 0.041(2) 0.005(2) 0.0016(19) 0.0061(19)
O31 0.076(3) 0.070(3) 0.069(3) 0.005(2) 0.005(2) -0.002(2)
C177 0.088(3) 0.088(3) 0.088(3) 0.0005(14) 0.0065(14) 0.0008(14)
C176 0.078(3) 0.078(3) 0.078(3) -0.0005(14) 0.0047(14) -0.0006(14)
C175 0.086(3) 0.087(3) 0.087(3) 0.0002(14) 0.0057(14) 0.0000(14)
C180 0.100(3) 0.101(3) 0.101(3) 0.0002(14) 0.0061(14) 0.0002(14)
C179 0.087(3) 0.087(3) 0.087(3) 0.0008(14) 0.0054(14) 0.0004(14)
C178 0.096(3) 0.096(3) 0.095(3) -0.0001(14) 0.0059(14) 0.0002(14)
O30 0.068(2) 0.069(2) 0.070(2) -0.0004(13) 0.0047(13) 0.0012(13)
O28 0.100(3) 0.100(3) 0.101(3) -0.0003(14) 0.0058(14) -0.0007(14)
O34 0.070(2) 0.070(2) 0.071(2) 0.0009(13) 0.0040(13) 0.0018(13)
O25 0.068(2) 0.068(2) 0.067(2) -0.0004(13) 0.0057(13) 0.0001(13)
O6 0.0418(16) 0.0370(17) 0.0391(17) 0.0005(13) 0.0026(12) -0.0004(12)
O36 0.0372(16) 0.0360(17) 0.0363(17) -0.0019(12) 0.0021(12) -0.0005(12)
O27 0.0610(19) 0.060(2) 0.062(2) 0.0011(13) 0.0049(13) -0.0020(13)
O5 0.085(2) 0.085(2) 0.084(2) 0.0014(14) 0.0065(14) 0.0001(14)
O33 0.081(2) 0.080(2) 0.081(2) -0.0012(14) 0.0027(13) -0.0002(14)
O35 0.071(2) 0.071(2) 0.070(2) 0.0019(13) 0.0043(13) -0.0011(13)
O26 0.0557(18) 0.0530(19) 0.0558(19) 0.0009(13) 0.0021(13) 0.0026(13)
O2 0.080(2) 0.081(2) 0.082(2) -0.0013(14) 0.0053(14) -0.0006(14)
C80 0.148(5) 0.147(5) 0.148(5) 0.0002(14) 0.0092(14) 0.0001(14)
C79 0.170(5) 0.171(5) 0.170(5) 0.0001(14) 0.0107(14) 0.0001(14)
C78 0.169(5) 0.169(5) 0.169(5) 0.0005(14) 0.0107(15) 0.0002(14)
C77 0.165(5) 0.164(5) 0.164(5) -0.0001(14) 0.0104(14) -0.0002(14)
C76 0.162(5) 0.162(5) 0.162(5) 0.0001(14) 0.0097(14) 0.0004(14)
C75 0.132(4) 0.132(4) 0.132(4) 0.0000(14) 0.0077(14) 0.0001(14)
C150 0.135(4) 0.136(4) 0.135(4) -0.0003(14) 0.0087(14) 0.0006(14)
C149 0.148(4) 0.148(4) 0.148(4) -0.0002(14) 0.0095(14) 0.0003(14)
C154 0.166(5) 0.166(5) 0.166(5) 0.0002(14) 0.0106(14) 0.0006(14)
C153 0.171(3) 0.171(3) 0.171(3) 0.00000(14) 0.0110(2) 0.00000(14)
C152 0.175(5) 0.174(5) 0.174(5) -0.0003(14) 0.0113(14) 0.0002(14)
C151 0.147(4) 0.148(4) 0.148(4) 0.0003(14) 0.0101(14) -0.0003(14)
C183 0.077(3) 0.077(3) 0.077(3) 0.0006(14) 0.0051(14) 0.0001(14)
C184 0.069(3) 0.069(3) 0.068(3) -0.0001(14) 0.0032(14) -0.0005(14)
C185 0.059(2) 0.059(2) 0.059(2) 0.0003(14) 0.0033(14) -0.0018(14)
C186 0.065(3) 0.065(3) 0.065(3) 0.0006(14) 0.0044(14) 0.0004(14)
C187 0.069(3) 0.070(3) 0.070(3) 0.0006(14) 0.0039(14) -0.0006(14)
C182 0.057(2) 0.057(2) 0.057(2) 0.0003(14) 0.0031(14) 0.0004(14)
O23 0.069(2) 0.069(2) 0.068(2) -0.0003(13) 0.0056(13) 0.0001(13)
O14 0.075(2) 0.074(2) 0.076(2) -0.0007(14) 0.0044(13) -0.0002(13)
O1 0.0548(18) 0.0555(19) 0.0543(19) -0.0007(13) 0.0022(13) -0.0001(13)
O24 0.095(3) 0.096(3) 0.095(3) 0.0002(14) 0.0069(14) -0.0004(14)
O10 0.101(3) 0.102(3) 0.101(3) 0.0000(14) 0.0067(14) 0.0006(14)
O11 0.079(2) 0.078(2) 0.078(2) -0.0007(14) 0.0051(13) 0.0004(13)
O12 0.076(2) 0.077(2) 0.078(2) 0.0010(14) 0.0049(13) 0.0004(13)
C167 0.156(5) 0.157(5) 0.157(5) -0.0001(14) 0.0102(14) -0.0003(14)
C166 0.151(5) 0.151(5) 0.151(5) 0.0005(14) 0.0094(14) 0.0002(14)
C165 0.142(4) 0.142(4) 0.142(4) 0.0003(14) 0.0091(14) 0.0005(14)
C164 0.165(5) 0.164(5) 0.164(5) 0.0001(14) 0.0106(14) 0.0003(14)
C163 0.171(5) 0.171(5) 0.171(5) 0.0000(14) 0.0106(14) -0.0002(14)
C162 0.163(5) 0.163(5) 0.163(5) 0.0005(14) 0.0105(14) -0.0006(14)
O22 0.067(2) 0.067(2) 0.067(2) -0.0009(13) 0.0048(13) -0.0008(13)
O17 0.092(2) 0.093(3) 0.093(3) -0.0008(14) 0.0053(14) -0.0012(14)
O19 0.0597(19) 0.060(2) 0.0591(19) 0.0006(13) 0.0035(13) -0.0002(13)
O29 0.073(2) 0.071(2) 0.073(2) -0.0012(14) 0.0055(13) -0.0003(13)
O20 0.087(2) 0.087(2) 0.087(2) 0.0005(14) 0.0059(14) -0.0006(14)
C66 0.065(3) 0.066(3) 0.066(3) 0.0009(14) 0.0044(14) 0.0006(14)
C61 0.054(2) 0.054(2) 0.054(2) 0.0001(14) 0.0050(14) -0.0002(14)
C62 0.063(3) 0.064(3) 0.064(3) -0.0001(14) 0.0054(14) 0.0006(14)
C63 0.044(2) 0.044(2) 0.044(2) 0.0008(14) 0.0029(13) 0.0001(13)
C64 0.054(2) 0.054(2) 0.054(2) 0.0013(14) 0.0033(14) 0.0007(14)
C65 0.074(3) 0.074(3) 0.074(3) -0.0004(14) 0.0037(14) -0.0004(14)
C188 0.039(2) 0.039(2) 0.039(2) -0.0003(14) 0.0018(13) -0.0013(13)
C181 0.123(4) 0.122(4) 0.123(4) 0.0002(14) 0.0080(14) -0.0001(14)
C94 0.178(6) 0.178(6) 0.178(6) 0.0003(14) 0.0116(15) 0.0006(14)
C71 0.069(3) 0.070(3) 0.069(3) -0.0004(14) 0.0043(14) 0.0005(14)
C72 0.076(3) 0.076(3) 0.076(3) 0.0006(14) 0.0052(14) 0.0007(14)
C73 0.074(3) 0.075(3) 0.074(3) -0.0002(14) 0.0048(14) 0.0004(14)
C68 0.058(2) 0.058(2) 0.058(2) 0.0006(14) 0.0040(14) -0.0003(14)
C69 0.062(3) 0.062(3) 0.061(3) 0.0000(14) 0.0040(14) 0.0004(14)
C70 0.069(3) 0.069(3) 0.068(3) 0.0009(14) 0.0048(14) -0.0002(14)
C67 0.0222(19) 0.0228(19) 0.0239(19) 0.0001(13) 0.0003(13) 0.0025(13)
C120 0.091(3) 0.091(3) 0.091(3) -0.0001(14) 0.0056(14) 0.0001(14)
C88 0.175(5) 0.175(5) 0.175(5) 0.0003(14) 0.0109(14) -0.0003(14)
C93 0.191(6) 0.191(6) 0.191(6) 0.0001(14) 0.0121(15) -0.0001(14)
C92 0.195(6) 0.195(6) 0.194(6) 0.0002(14) 0.0125(15) -0.0001(14)
C91 0.189(5) 0.189(5) 0.189(5) 0.0000(14) 0.0124(14) -0.0002(14)
C90 0.182(5) 0.182(5) 0.182(5) 0.0002(14) 0.0118(15) -0.0001(14)
C89 0.179(5) 0.180(5) 0.179(5) 0.0002(14) 0.0115(15) 0.0002(14)
C28 0.104(3) 0.104(3) 0.104(3) 0.0004(14) 0.0068(14) -0.0002(14)
C33 0.107(3) 0.106(3) 0.106(3) 0.0001(14) 0.0068(14) 0.0001(14)
C34 0.087(3) 0.087(3) 0.087(3) -0.0004(14) 0.0051(14) -0.0001(14)
C35 0.078(3) 0.077(3) 0.076(3) 0.0001(14) 0.0055(14) -0.0008(14)
C30 0.075(3) 0.075(3) 0.074(3) 0.0000(14) 0.0059(14) -0.0002(14)
C29 0.091(3) 0.090(3) 0.091(3) 0.0004(14) 0.0066(14) 0.0002(14)
C14 0.075(3) 0.075(3) 0.075(3) -0.0002(14) 0.0044(14) -0.0005(14)
C15 0.092(3) 0.092(3) 0.092(3) 0.0003(14) 0.0048(14) -0.0002(14)
C16 0.105(4) 0.105(4) 0.105(4) -0.0002(14) 0.0068(14) 0.0003(14)
C74 0.091(3) 0.091(3) 0.091(3) 0.0003(14) 0.0056(14) -0.0002(14)
C18 0.090(3) 0.089(3) 0.089(3) -0.0002(14) 0.0058(14) 0.0006(14)
C19 0.084(3) 0.084(3) 0.084(3) -0.0005(14) 0.0054(14) 0.0003(14)
O15 0.069(2) 0.068(2) 0.067(2) 0.0020(13) 0.0031(13) -0.0010(13)
C26 0.123(4) 0.123(4) 0.123(4) 0.0001(14) 0.0080(14) 0.0002(14)
C114 0.070(3) 0.069(3) 0.069(3) -0.0005(14) 0.0054(14) 0.0006(14)
C113 0.078(3) 0.078(3) 0.078(3) -0.0007(14) 0.0049(14) 0.0001(14)
C118 0.081(3) 0.081(3) 0.080(3) -0.0001(14) 0.0051(14) -0.0002(14)
C117 0.063(2) 0.062(3) 0.061(3) 0.0002(14) 0.0040(14) 0.0001(14)
C116 0.075(3) 0.074(3) 0.074(3) -0.0007(14) 0.0048(14) 0.0000(14)
C115 0.082(3) 0.082(3) 0.082(3) 0.0000(14) 0.0052(14) -0.0010(14)
C03U 0.071(3) 0.071(3) 0.070(3) 0.0003(14) 0.0046(14) 0.0005(14)
O16 0.055 0.055 0.055 -0.0012(13) 0.0038(13) 0.0008(13)
C87 0.078 0.079 0.079 -0.0017(14) 0.0054(14) 0.0003(14)
C119 0.083(3) 0.084(3) 0.083(3) 0.0003(14) 0.0063(14) -0.0006(14)
C50 0.122(4) 0.123(4) 0.123(4) 0.0000(14) 0.0085(14) 0.0003(14)
C51 0.103(4) 0.103(4) 0.103(4) 0.0006(14) 0.0064(14) -0.0009(14)
C52 0.112(4) 0.112(4) 0.112(4) 0.0003(14) 0.0072(14) 0.0000(14)
C53 0.094(3) 0.093(3) 0.093(3) -0.0004(14) 0.0062(14) 0.0000(14)
C54 0.106(4) 0.107(4) 0.107(4) 0.0001(14) 0.0065(14) -0.0002(14)
C49 0.106(3) 0.106(3) 0.106(3) -0.0002(14) 0.0069(14) -0.0002(14)
C103 0.097(3) 0.097(3) 0.098(3) 0.0002(14) 0.0072(14) -0.0002(14)
C102 0.116(4) 0.115(4) 0.115(4) -0.0004(14) 0.0079(14) -0.0002(14)
C101 0.092(2) 0.092(2) 0.092(2) 0.00000(14) 0.0059(2) 0.00001(14)
C106 0.091(3) 0.091(3) 0.091(3) -0.0004(14) 0.0063(14) -0.0003(14)
C105 0.088(3) 0.088(3) 0.088(3) -0.0010(14) 0.0066(14) -0.0005(14)
C104 0.099(3) 0.099(3) 0.099(3) -0.0011(14) 0.0070(14) 0.0015(14)
C31 0.071(3) 0.072(3) 0.070(3) 0.0003(14) 0.0049(14) 0.0001(14)
O21 0.091(3) 0.091(3) 0.095(3) -0.003(2) 0.006(2) 0.001(2)
C22 0.094(3) 0.093(3) 0.094(3) 0.0001(14) 0.0060(14) 0.0007(14)
C23 0.083(3) 0.082(3) 0.082(3) -0.0004(14) 0.0056(14) 0.0001(14)
C24 0.083(3) 0.083(3) 0.083(3) -0.0004(14) 0.0054(14) 0.0000(14)
C25 0.077(3) 0.077(3) 0.075(3) 0.0000(14) 0.0046(14) -0.0007(14)
C20 0.099(3) 0.099(3) 0.099(3) 0.0005(14) 0.0064(14) 0.0008(14)
C21 0.086(3) 0.085(3) 0.085(3) 0.0000(14) 0.0057(14) -0.0001(14)
C160 0.096(3) 0.096(3) 0.096(3) 0.0003(14) 0.0060(14) 0.0000(14)
C159 0.101(3) 0.100(3) 0.100(3) 0.0008(14) 0.0063(14) 0.0002(14)
C158 0.080(3) 0.080(3) 0.080(3) -0.0002(14) 0.0051(14) -0.0009(14)
C7 0.071(3) 0.070(3) 0.070(3) 0.0009(14) 0.0051(14) -0.0003(14)
C189 0.075(3) 0.074(3) 0.075(3) 0.0007(14) 0.0041(14) 0.0010(14)
C161 0.074(3) 0.074(3) 0.073(3) 0.0001(14) 0.0039(14) -0.0002(14)
C10 0.076(3) 0.076(3) 0.075(3) -0.0006(14) 0.0048(14) 0.0006(14)
C9 0.074(3) 0.074(3) 0.073(3) -0.0001(14) 0.0047(14) 0.0002(14)
C8 0.068(3) 0.069(3) 0.068(3) -0.0005(14) 0.0040(14) 0.0002(14)
C13 0.069(3) 0.069(3) 0.069(3) 0.0006(14) 0.0050(14) 0.0002(14)
C12 0.059(2) 0.061(2) 0.060(2) -0.0004(14) 0.0043(14) 0.0004(14)
C11 0.058(2) 0.059(3) 0.058(3) 0.0001(14) 0.0035(14) 0.0002(14)
C32 0.083(3) 0.082(3) 0.082(3) 0.0004(14) 0.0051(14) -0.0003(14)
C86 0.143(5) 0.143(5) 0.143(5) -0.0001(14) 0.0087(14) -0.0005(14)
C81 0.148(4) 0.149(4) 0.148(4) -0.0001(14) 0.0094(14) -0.0004(14)
C82 0.171(5) 0.171(5) 0.171(5) 0.0001(14) 0.0107(15) 0.0003(14)
C83 0.174(5) 0.174(5) 0.174(5) 0.0000(14) 0.0111(15) 0.0003(14)
C84 0.142(4) 0.141(4) 0.142(4) -0.0001(14) 0.0084(14) 0.0001(14)
C85 0.150(5) 0.150(5) 0.150(5) 0.0000(14) 0.0093(14) 0.0000(14)
C40 0.107(3) 0.107(3) 0.107(3) -0.0002(14) 0.0070(14) -0.0003(14)
C41 0.100(3) 0.101(3) 0.101(3) -0.0003(14) 0.0061(14) 0.0003(14)
C36 0.108(3) 0.108(3) 0.108(3) -0.0004(14) 0.0067(14) -0.0006(14)
C37 0.115(4) 0.115(4) 0.115(4) -0.0005(14) 0.0076(14) 0.0003(14)
C38 0.110(3) 0.110(3) 0.110(3) -0.0004(14) 0.0065(14) 0.0004(14)
C39 0.102(3) 0.102(3) 0.103(3) 0.0005(14) 0.0058(14) 0.0002(14)
C48 0.103(4) 0.103(4) 0.103(4) 0.0004(14) 0.0062(14) 0.0001(14)
C145 0.079(3) 0.079(3) 0.079(3) -0.0001(14) 0.0043(14) 0.0000(14)
C144 0.108(4) 0.108(4) 0.108(4) -0.0003(14) 0.0079(14) 0.0000(14)
C143 0.108(4) 0.108(4) 0.107(4) -0.0006(14) 0.0066(14) -0.0002(14)
C142 0.087(3) 0.087(3) 0.088(3) -0.0006(14) 0.0056(14) -0.0010(14)
C147 0.090(3) 0.090(3) 0.090(3) -0.0002(14) 0.0056(14) -0.0002(14)
C146 0.088(3) 0.089(3) 0.089(3) 0.0001(14) 0.0059(14) -0.0006(14)
O3 0.082(3) 0.082(3) 0.081(3) 0.001(2) 0.008(2) 0.003(2)
C136 0.085(3) 0.086(3) 0.086(3) -0.0002(14) 0.0061(14) 0.0009(14)
C137 0.087(3) 0.087(3) 0.086(3) -0.0007(14) 0.0045(14) 0.0001(14)
C138 0.079(3) 0.079(3) 0.079(3) 0.0001(14) 0.0055(14) 0.0003(14)
C139 0.075(3) 0.075(3) 0.075(3) -0.0002(14) 0.0046(14) 0.0006(14)
C140 0.083(3) 0.083(3) 0.084(3) -0.0001(14) 0.0058(14) -0.0002(14)
C135 0.075(3) 0.075(3) 0.074(3) 0.0003(14) 0.0039(14) 0.0003(14)
C95 0.069(2) 0.069(2) 0.069(2) 0.00000(14) 0.00444(19) 0.00001(14)
C100 0.087(2) 0.087(2) 0.087(2) 0.00000(14) 0.0056(2) 0.00000(14)
C99 0.077(2) 0.077(2) 0.077(2) 0.00001(14) 0.0049(2) 0.00000(14)
C98 0.092(2) 0.092(2) 0.092(2) 0.00000(14) 0.0059(2) 0.00000(14)
C97 0.098(2) 0.098(2) 0.098(2) 0.00000(14) 0.0063(2) -0.00001(14)
C96 0.094(2) 0.094(2) 0.094(2) 0.00000(14) 0.0060(2) 0.00001(14)
C156 0.068(3) 0.069(3) 0.068(3) 0.0002(14) 0.0051(14) 0.0009(14)
C124 0.096(3) 0.096(3) 0.096(3) -0.0009(14) 0.0056(14) -0.0004(14)
C42 0.123(4) 0.123(4) 0.123(4) 0.0000(14) 0.0074(14) 0.0001(14)
C43 0.118(4) 0.118(4) 0.117(4) 0.0000(14) 0.0070(14) 0.0001(14)
C44 0.108(4) 0.108(4) 0.108(4) -0.0005(14) 0.0063(14) 0.0001(14)
C45 0.105(3) 0.105(3) 0.105(3) -0.0005(14) 0.0070(14) -0.0002(14)
C46 0.140(4) 0.140(4) 0.140(4) 0.0000(14) 0.0091(14) 0.0001(14)
C47 0.139(4) 0.139(4) 0.139(4) -0.0003(14) 0.0089(14) 0.0002(14)
C148 0.065(3) 0.064(3) 0.064(3) -0.0002(14) 0.0046(14) 0.0002(14)
C134 0.076(3) 0.075(3) 0.076(3) -0.0001(14) 0.0046(14) 0.0000(14)
C129 0.086(3) 0.085(3) 0.085(3) -0.0003(14) 0.0058(14) -0.0004(14)
C130 0.080(3) 0.081(3) 0.080(3) -0.0005(14) 0.0054(14) -0.0002(14)
C131 0.077(3) 0.078(3) 0.078(3) 0.0000(14) 0.0047(14) -0.0003(14)
C132 0.093(3) 0.093(3) 0.093(3) 0.0001(14) 0.0059(14) -0.0002(14)
C133 0.074(3) 0.075(3) 0.074(3) 0.0001(14) 0.0048(14) -0.0006(14)
C55 0.116(4) 0.116(4) 0.116(4) -0.0004(14) 0.0071(14) -0.0007(14)
C109 0.078 0.079 0.079 0.00000(14) 0.00505(14) -0.00001(14)
C110 0.078 0.079 0.079 -0.00001(14) 0.00504(14) 0.00000(14)
C111 0.078 0.079 0.079 0.00000(14) 0.00505(14) 0.00000(14)
C112 0.078 0.079 0.079 0.00000(14) 0.00504(14) 0.00000(14)
C107 0.078 0.079 0.079 -0.00002(14) 0.00505(14) 0.00001(14)
C108 0.078 0.079 0.079 0.00000(14) 0.00506(14) 0.00001(14)
C010 0.069(3) 0.069(3) 0.068(3) -0.0003(14) 0.0048(14) 0.0006(14)
C56 0.059(2) 0.058(2) 0.057(2) -0.0001(14) 0.0029(14) -0.0009(14)
C57 0.058(2) 0.058(2) 0.057(2) -0.0003(14) 0.0036(14) 0.0001(14)
C58 0.058(2) 0.058(2) 0.058(2) 0.0003(14) 0.0038(14) 0.0002(14)
C59 0.057(2) 0.057(2) 0.057(2) 0.0001(14) 0.0042(14) 0.0002(14)
C60 0.050(2) 0.050(2) 0.051(2) 0.0006(14) 0.0051(13) -0.0002(13)
C01D 0.057(2) 0.056(2) 0.057(2) -0.0009(14) 0.0046(14) -0.0005(14)
C168 0.138(5) 0.138(5) 0.138(5) -0.0002(14) 0.0081(14) -0.0002(14)
C126 0.102(3) 0.102(3) 0.101(3) 0.0003(14) 0.0066(14) 0.0002(14)
C121 0.101(3) 0.101(3) 0.101(3) -0.0001(14) 0.0058(14) -0.0002(14)
C122 0.098(3) 0.097(3) 0.097(3) 0.0003(14) 0.0068(14) -0.0004(14)
C123 0.090(3) 0.089(3) 0.088(3) -0.0002(14) 0.0058(14) -0.0006(14)
C128 0.121(4) 0.121(4) 0.121(4) -0.0003(14) 0.0077(14) 0.0004(14)
C127 0.113(4) 0.113(4) 0.112(4) -0.0003(14) 0.0077(14) 0.0000(14)
C169 0.094(3) 0.094(3) 0.094(3) 0.0001(14) 0.0054(14) 0.0002(14)
C170 0.064(3) 0.063(3) 0.063(3) 0.0001(14) 0.0036(14) -0.0004(14)
C171 0.051(2) 0.053(2) 0.052(2) -0.0001(14) 0.0028(13) 0.0002(14)
C172 0.091(3) 0.090(3) 0.090(3) -0.0007(14) 0.0058(14) -0.0003(14)
C173 0.092(3) 0.092(3) 0.092(3) 0.0004(14) 0.0062(14) 0.0002(14)
C174 0.113(4) 0.113(4) 0.113(4) 0.0002(14) 0.0072(14) 0.0000(14)
O18 0.081(2) 0.081(2) 0.082(2) 0.0008(14) 0.0046(14) 0.0005(14)
O37 0.063(2) 0.063(2) 0.065(2) -0.0008(13) 0.0042(13) -0.0025(13)
C27 0.110(4) 0.110(4) 0.110(4) 0.0006(14) 0.0076(14) 0.0000(14)
C141 0.101(4) 0.102(4) 0.101(4) -0.0002(14) 0.0055(14) 0.0001(14)
C125 0.075(3) 0.075(3) 0.074(3) 0.0000(14) 0.0044(14) 0.0002(14)
C17 0.056 0.052 0.050 0.027(4) 0.012(4) -0.001(5)
O13 0.053 0.052 0.054 0.019(3) -0.005(3) 0.013(3)
C2 0.078 0.079 0.079 0.002(5) 0.014(5) -0.006(5)
C1 0.078 0.079 0.079 -0.003(5) 0.003(5) -0.002(5)
C6 0.078 0.079 0.079 -0.004(5) 0.013(5) 0.000(5)
C5 0.078 0.079 0.079 -0.001(5) 0.010(5) 0.006(5)
C4 0.078 0.079 0.079 -0.001(5) 0.006(5) -0.003(5)
C3 0.078 0.079 0.079 0.001(5) 0.003(5) 0.001(5)
O56 0.078 0.079 0.079 -0.004(4) -0.001(4) -0.004(4)
C155 0.078 0.079 0.079 -0.005(6) 0.009(6) 0.002(6)
O7 0.078 0.079 0.079 0.006(4) -0.002(4) -0.007(4)
O9 0.062 0.054 0.068 0.006(3) 0.009(3) -0.013(3)
C157 0.078 0.079 0.079 -0.014(6) 0.004(6) 0.003(6)
O8 0.061 0.051 0.061 0.018(3) 0.016(3) 0.011(3)

loop_
_atom_type_symbol
_atom_type_description
_atom_type_scat_dispersion_real
_atom_type_scat_dispersion_imag
_atom_type_scat_source
C C 0.0033 0.0016 'International Tables Vol C Tables 4.2.6.8 and 6.1.1.4'
H H 0.0000 0.0000 'International Tables Vol C Tables 4.2.6.8 and 6.1.1.4'
Cr Cr 0.3209 0.6236 'International Tables Vol C Tables 4.2.6.8 and 6.1.1.4'
O O 0.0106 0.0060 'International Tables Vol C Tables 4.2.6.8 and 6.1.1.4'

loop_
_geom_angle_atom_site_label_1
_geom_angle_atom_site_label_2
_geom_angle_atom_site_label_3
_geom_angle
_geom_angle_site_symmetry_1
_geom_angle_site_symmetry_3
_geom_angle_publ_flag
O32 Cr3 O30 88.8(2) . . ?
O32 Cr3 O34 95.9(2) . . ?
O32 Cr3 O6 173.1(2) . 2_647 ?
O32 Cr3 O35 90.3(3) . 2_657 ?
O34 Cr3 O30 86.6(3) . . ?
O25 Cr3 O32 92.4(3) 2_757 . ?
O25 Cr3 O30 87.2(3) 2_757 . ?
O25 Cr3 O34 169.5(3) 2_757 . ?
O25 Cr3 O6 92.0(3) 2_757 2_647 ?
O25 Cr3 O35 105.9(3) 2_757 2_657 ?
O6 Cr3 O30 86.2(2) 2_647 . ?
O6 Cr3 O34 79.2(2) 2_647 . ?
O35 Cr3 O30 166.9(3) 2_657 . ?
O35 Cr3 O34 80.5(3) 2_657 . ?
O35 Cr3 O6 93.6(3) 2_657 2_647 ?
O6 Cr5 O4 165.5(3) . . ?
O6 Cr5 O5 94.2(2) . . ?
O36 Cr5 O4 94.1(3) 1_565 . ?
O36 Cr5 O6 97.7(2) 1_565 . ?
O36 Cr5 O27 171.9(3) 1_565 1_455 ?
O36 Cr5 O5 95.6(2) 1_565 . ?
O36 Cr5 O26 95.4(2) 1_565 1_465 ?
O27 Cr5 O4 78.2(3) 1_455 . ?
O27 Cr5 O6 89.6(2) 1_455 . ?
O27 Cr5 O5 80.4(3) 1_455 . ?
O5 Cr5 O4 76.3(3) . . ?
O26 Cr5 O4 91.9(3) 1_465 . ?
O26 Cr5 O6 95.3(2) 1_465 . ?
O26 Cr5 O27 87.3(2) 1_465 1_455 ?
O26 Cr5 O5 164.4(3) 1_465 . ?
O28 Cr6 O31 78.4(3) 1_455 . ?
O28 Cr6 O14 84.9(3) 1_455 . ?
O28 Cr6 O29 91.8(3) 1_455 2_657 ?
O6 Cr6 O31 172.5(3) . . ?
O6 Cr6 O28 104.8(3) . 1_455 ?
O6 Cr6 O33 103.4(3) . 2_657 ?
O6 Cr6 O14 104.6(3) . . ?
O6 Cr6 O29 99.2(3) . 2_657 ?
O33 Cr6 O31 73.1(3) 2_657 . ?
O33 Cr6 O28 151.6(3) 2_657 1_455 ?
O33 Cr6 O14 92.0(3) 2_657 . ?
O33 Cr6 O29 79.7(3) 2_657 2_657 ?
O14 Cr6 O31 82.3(3) . . ?
O29 Cr6 O31 73.8(3) 2_657 . ?
O29 Cr6 O14 156.1(3) 2_657 . ?
O24 Cr4 O2 94.4(3) . 1_655 ?
O24 Cr4 O22 88.7(3) . . ?
O24 Cr4 O17 83.3(3) . 2_756 ?
O24 Cr4 O20 172.6(3) . 2_756 ?
O22 Cr4 O2 86.5(3) . 1_655 ?
O22 Cr4 O20 84.3(3) . 2_756 ?
O17 Cr4 O2 170.3(3) 2_756 1_655 ?
O17 Cr4 O22 84.0(3) 2_756 . ?
O17 Cr4 O20 98.5(3) 2_756 2_756 ?
O20 Cr4 O2 82.6(3) 2_756 1_655 ?
O3 Cr4 O2 99.2(3) . 1_655 ?
O3 Cr4 O24 94.7(3) . . ?
O3 Cr4 O22 173.1(3) . . ?
O3 Cr4 O17 90.4(3) . 2_756 ?
O3 Cr4 O20 92.5(3) . 2_756 ?
O12 Cr2 O10 83.4(3) 1_545 1_545 ?
O22 Cr2 O10 89.0(3) 2_746 1_545 ?
O22 Cr2 O12 87.6(3) 2_746 1_545 ?
O22 Cr2 O15 166.2(2) 2_746 1_545 ?
O22 Cr2 O18 92.7(3) 2_746 . ?
O19 Cr2 O10 85.1(3) . 1_545 ?
O19 Cr2 O12 168.3(3) . 1_545 ?
O19 Cr2 O22 94.3(3) . 2_746 ?
O19 Cr2 O15 97.5(2) . 1_545 ?
O19 Cr2 O18 102.9(3) . . ?
O15 Cr2 O10 84.9(3) 1_545 1_545 ?
O15 Cr2 O12 79.4(2) 1_545 1_545 ?
O15 Cr2 O18 91.6(2) 1_545 . ?
O18 Cr2 O10 171.6(3) . 1_545 ?
O18 Cr2 O12 88.5(3) . 1_545 ?
O23 Cr1 O1 89.0(3) . 1_655 ?
O23 Cr1 O11 92.0(3) . 2_746 ?
O23 Cr1 O22 106.0(3) . . ?
O23 Cr1 O21 82.7(3) . . ?
O23 Cr1 O37 159.1(3) . 2_746 ?
O1 Cr1 O11 160.1(3) 1_655 2_746 ?
O1 Cr1 O21 81.6(3) 1_655 . ?
O1 Cr1 O37 95.4(2) 1_655 2_746 ?
O11 Cr1 O21 78.8(3) 2_746 . ?
O11 Cr1 O37 77.0(3) 2_746 2_746 ?
O22 Cr1 O1 104.4(3) . 1_655 ?
O22 Cr1 O11 94.5(3) . 2_746 ?
O22 Cr1 O21 169.3(3) . . ?
O22 Cr1 O37 92.7(3) . 2_746 ?
O37 Cr1 O21 77.7(3) 2_746 . ?
C17 O4 Cr5 136.3(5) 1_465 . ?
C176 C177 H177 120.0 . . ?
C176 C177 C178 120.0 . . ?
C178 C177 H177 120.0 . . ?
C177 C176 H176 120.0 . . ?
C175 C176 C177 120.0 . . ?
C175 C176 H176 120.0 . . ?
C176 C175 C173 127.0(6) . . ?
C180 C175 C176 120.0 . . ?
C180 C175 C173 112.6(6) . . ?
C175 C180 H180 120.0 . . ?
C179 C180 C175 120.0 . . ?
C179 C180 H180 120.0 . . ?
C180 C179 H179 120.0 . . ?
C180 C179 C178 120.0 . . ?
C178 C179 H179 120.0 . . ?
C177 C178 C181 130.0(8) . . ?
C179 C178 C177 120.0 . . ?
C179 C178 C181 110.0(8) . . ?
C010 O30 Cr3 141.0(8) . . ?
C94 O28 Cr6 136.1(8) . 1_655 ?
C181 O34 Cr3 171.0(10) . . ?
C67 O25 Cr3 140.5(6) . 2_747 ?
Cr3 O6 Cr5 114.6(3) 2_657 . ?
Cr6 O6 Cr3 126.0(3) . 2_657 ?
Cr6 O6 Cr5 119.4(3) . . ?
C188 O36 Cr5 136.7(5) . 1_545 ?
C94 O27 Cr5 156.7(7) . 1_655 ?
C168 O5 Cr5 138.0(6) . . ?
C181 O33 Cr6 126.3(4) . 2_647 ?
C188 O35 Cr3 133.1(5) . 2_647 ?
C67 O26 Cr5 130.1(4) . 1_645 ?
C148 O2 Cr4 148.3(7) . 1_455 ?
C79 C80 H80 120.0 . . ?
C79 C80 C75 120.0 . . ?
C75 C80 H80 120.0 . . ?
C80 C79 C88 111.6(11) . . ?
C78 C79 C80 120.0 . . ?
C78 C79 C88 128.3(11) . . ?
C79 C78 H78 120.0 . . ?
C79 C78 C77 120.0 . . ?
C77 C78 H78 120.0 . . ?
C78 C77 C76 120.0 . . ?
C78 C77 C81 114.0(10) . . ?
C76 C77 C81 125.8(10) . . ?
C77 C76 H76 120.0 . . ?
C75 C76 C77 120.0 . . ?
C75 C76 H76 120.0 . . ?
C80 C75 C33 120.4(9) . . ?
C76 C75 C80 120.0 . . ?
C76 C75 C33 119.4(9) . . ?
C149 C150 H150 120.0 . . ?
C149 C150 C151 120.0 . . ?
C151 C150 H150 120.0 . . ?
C150 C149 C154 120.0 . . ?
C150 C149 C128 127.3(10) . . ?
C154 C149 C128 109.9(10) . . ?
C149 C154 H154 120.0 . . ?
C153 C154 C149 120.0 . . ?
C153 C154 H154 120.0 . . ?
C152 C153 C154 120.0 . . ?
C1 C153 C154 121.0(11) . . ?
C1 C153 C152 119.0(11) . . ?
C153 C152 H152 120.0 . . ?
C153 C152 C151 120.0 . . ?
C151 C152 H152 120.0 . . ?
C150 C151 C162 117.0(10) . . ?
C152 C151 C150 120.0 . . ?
C152 C151 C162 117.4(11) . . ?
C184 C183 H183 120.0 . . ?
C184 C183 C182 120.0 . . ?
C182 C183 H183 120.0 . . ?
C183 C184 H184 120.0 . . ?
C183 C184 C185 120.0 . . ?
C185 C184 H184 120.0 . . ?
C184 C185 C188 126.6(5) . . ?
C186 C185 C184 120.0 . . ?
C186 C185 C188 110.5(5) . . ?
C185 C186 H186 120.0 . . ?
C185 C186 C187 120.0 . . ?
C187 C186 H186 120.0 . . ?
C186 C187 H187 120.0 . . ?
C186 C187 C182 120.0 . . ?
C182 C187 H187 120.0 . . ?
C183 C182 C171 117.3(5) . . ?
C187 C182 C183 120.0 . . ?
C187 C182 C171 122.7(5) . . ?
C48 O23 Cr1 131.8(5) . . ?
C168 O14 Cr6 134.7(8) . . ?
C148 O1 Cr1 134.8(5) . 1_455 ?
C48 O24 Cr4 157.9(7) . . ?
C141 O10 Cr2 147.8(6) . 1_565 ?
C55 O11 Cr1 140.1(5) . 2_756 ?
C55 O12 Cr2 156.7(6) . 1_565 ?
C166 C167 H167 120.0 . . ?
C166 C167 C162 120.0 . . ?
C162 C167 H167 120.0 . . ?
C167 C166 H166 120.0 . . ?
C165 C166 C167 120.0 . . ?
C165 C166 H166 120.0 . . ?
C166 C165 C164 120.0 . . ?
C166 C165 C168 137.2(12) . . ?
C164 C165 C168 102.8(12) . . ?
C165 C164 H164 120.0 . . ?
C163 C164 C165 120.0 . . ?
C163 C164 H164 120.0 . . ?
C164 C163 H163 120.0 . . ?
C162 C163 C164 120.0 . . ?
C162 C163 H163 120.0 . . ?
C167 C162 C151 127.1(11) . . ?
C163 C162 C151 112.7(11) . . ?
C163 C162 C167 120.0 . . ?
Cr2 O22 Cr4 118.8(3) 2_756 . ?
Cr1 O22 Cr4 113.5(3) . . ?
Cr1 O22 Cr2 127.7(4) . 2_756 ?
C156 O17 Cr4 150.4(6) . 2_746 ?
C03U O19 Cr2 134.6(6) . . ?
C010 O29 Cr6 128.8(7) . 2_647 ?
C03U O20 Cr4 139.4(7) . 2_746 ?
C61 C66 H66 120.0 . . ?
C61 C66 C65 120.0 . . ?
C65 C66 H66 120.0 . . ?
C66 C61 C62 120.0 . . ?
C66 C61 C60 114.0(4) . . ?
C62 C61 C60 125.9(4) . . ?
C61 C62 H62 120.0 . . ?
C61 C62 C63 120.0 . . ?
C63 C62 H62 120.0 . . ?
C62 C63 H63 120.0 . . ?
C64 C63 C62 120.0 . . ?
C64 C63 H63 120.0 . . ?
C63 C64 C65 120.0 . . ?
C63 C64 C67 115.0(4) . . ?
C65 C64 C67 122.9(4) . . ?
C66 C65 H65 120.0 . . ?
C64 C65 C66 120.0 . . ?
C64 C65 H65 120.0 . . ?
O36 C188 C185 116.7(6) . . ?
O35 C188 O36 115.7(6) . . ?
O35 C188 C185 122.5(6) . . ?
C178 C181 O33 108.1(9) . . ?
O34 C181 C178 159.4(15) . . ?
O34 C181 O33 92.3(7) . . ?
O28 C94 O27 95.0(5) . . ?
C91 C94 O28 134.9(17) . . ?
C91 C94 O27 130.0(15) . . ?
C72 C71 C70 120.0 . . ?
C72 C71 C010 117.2(6) . . ?
C70 C71 C010 122.7(6) . . ?
C71 C72 H72 120.0 . . ?
C73 C72 C71 120.0 . . ?
C73 C72 H72 120.0 . . ?
C72 C73 H73 120.0 . . ?
C72 C73 C68 120.0 . . ?
C68 C73 H73 120.0 . . ?
C73 C68 C69 120.0 . . ?
C73 C68 C58 121.5(4) . . ?
C69 C68 C58 118.5(4) . . ?
C68 C69 H69 120.0 . . ?
C68 C69 C70 120.0 . . ?
C70 C69 H69 120.0 . . ?
C71 C70 H70 120.0 . . ?
C69 C70 C71 120.0 . . ?
C69 C70 H70 120.0 . . ?
O25 C67 O26 118.7(6) . . ?
O25 C67 C64 122.7(6) . . ?
O26 C67 C64 113.1(5) . . ?
C119 C120 H120 125.2 . . ?
C121 C120 H120 125.2 . . ?
C121 C120 C119 109.7(8) . . ?
C93 C88 C79 124.4(13) . . ?
C93 C88 C89 120.0 . . ?
C89 C88 C79 115.3(13) . . ?
C88 C93 H93 120.0 . . ?
C92 C93 C88 120.0 . . ?
C92 C93 H93 120.0 . . ?
C93 C92 H92 120.0 . . ?
C91 C92 C93 120.0 . . ?
C91 C92 H92 120.0 . . ?
C92 C91 C94 114.5(15) . . ?
C92 C91 C90 120.0 . . ?
C90 C91 C94 124.9(15) . . ?
C91 C90 H90 120.0 . . ?
C89 C90 C91 120.0 . . ?
C89 C90 H90 120.0 . . ?
C88 C89 H89 120.0 . . ?
C90 C89 C88 120.0 . . ?
C90 C89 H89 120.0 . . ?
C33 C28 C29 120.0 . . ?
C33 C28 C27 112.9(7) . . ?
C29 C28 C27 126.0(7) . . ?
C28 C33 C75 112.7(7) . . ?
C34 C33 C75 127.3(7) . . ?
C34 C33 C28 120.0 . . ?
C33 C34 H34 120.0 . . ?
C35 C34 C33 120.0 . . ?
C35 C34 H34 120.0 . . ?
C34 C35 C56 116.5(5) . . ?
C30 C35 C34 120.0 . . ?
C30 C35 C56 123.4(5) . . ?
C29 C30 C35 120.0 . . ?
C31 C30 C35 118.7(6) . . ?
C31 C30 C29 121.1(6) . . ?
C28 C29 C24 118.1(6) . . ?
C30 C29 C28 120.0 . . ?
C30 C29 C24 121.8(6) . . ?
C15 C14 C19 120.0 . . ?
C15 C14 C12 122.8(5) . . ?
C19 C14 C12 116.0(5) . . ?
C14 C15 H15 120.0 . . ?
C14 C15 C16 120.0 . . ?
C16 C15 H15 120.0 . . ?
C15 C16 H16 120.0 . . ?
C74 C16 C15 120.0 . . ?
C74 C16 H16 120.0 . . ?
C16 C74 C17 131.6(5) . . ?
C18 C74 C16 120.0 . . ?
C18 C74 C17 107.4(5) . . ?
C74 C18 H18 120.0 . . ?
C19 C18 C74 120.0 . . ?
C19 C18 H18 120.0 . . ?
C14 C19 H19 120.0 . . ?
C18 C19 C14 120.0 . . ?
C18 C19 H19 120.0 . . ?
C87 O15 Cr2 129.1(5) . 1_565 ?
C23 C26 H26 113.4 . . ?
C27 C26 H26 113.4 . . ?
C27 C26 C23 133.2(11) . . ?
C113 C114 C115 120.0 . . ?
C113 C114 C105 114.7(4) . . ?
C115 C114 C105 125.0(4) . . ?
C114 C113 H113 120.0 . . ?
C114 C113 C118 120.0 . . ?
C118 C113 H113 120.0 . . ?
C113 C118 C117 120.0 . . ?
C113 C118 C129 111.5(5) . . ?
C117 C118 C129 128.4(5) . . ?
C118 C117 C116 120.0 . . ?
C118 C117 C125 126.3(5) . . ?
C116 C117 C125 113.4(5) . . ?
C117 C116 C122 129.9(5) . . ?
C115 C116 C117 120.0 . . ?
C115 C116 C122 110.1(5) . . ?
C114 C115 C119 119.7(6) . . ?
C116 C115 C114 120.0 . . ?
C116 C115 C119 120.0(6) . . ?
O19 C03U C95 127.5(7) . . ?
O20 C03U O19 118.4(8) . . ?
O20 C03U C95 109.9(6) . . ?
C87 O16 C84 46.5(3) . . ?
O15 C87 O16 132.1(2) . . ?
O15 C87 C84 132.9(6) . . ?
O16 C87 C84 95.0(6) . . ?
C120 C119 C115 129.8(9) . . ?
C120 C119 H119 115.1 . . ?
C115 C119 H119 115.1 . . ?
C51 C50 H50 120.0 . . ?
C51 C50 C49 120.0 . . ?
C49 C50 H50 120.0 . . ?
C50 C51 H51 120.0 . . ?
C52 C51 C50 120.0 . . ?
C52 C51 H51 120.0 . . ?
C51 C52 C53 120.0 . . ?
C51 C52 C55 127.4(8) . . ?
C53 C52 C55 112.6(8) . . ?
C52 C53 H53 120.0 . . ?
C52 C53 C54 120.0 . . ?
C54 C53 H53 120.0 . . ?
C53 C54 H54 120.0 . . ?
C49 C54 C53 120.0 . . ?
C49 C54 H54 120.0 . . ?
C50 C49 C40 122.2(7) . . ?
C54 C49 C50 120.0 . . ?
C54 C49 C40 117.7(7) . . ?
C102 C103 C104 120.0 . . ?
C102 C103 C107 112.8(4) . . ?
C104 C103 C107 127.2(4) . . ?
C103 C102 H102 120.0 . . ?
C103 C102 C101 120.0 . . ?
C101 C102 H102 120.0 . . ?
C102 C101 C98 111.8(6) . . ?
C106 C101 C102 120.0 . . ?
C106 C101 C98 127.1(6) . . ?
C101 C106 H106 120.0 . . ?
C101 C106 C105 120.0 . . ?
C105 C106 H106 120.0 . . ?
C106 C105 C114 125.3(5) . . ?
C106 C105 C104 120.0 . . ?
C104 C105 C114 114.7(5) . . ?
C103 C104 H104 120.0 . . ?
C105 C104 C103 120.0 . . ?
C105 C104 H104 120.0 . . ?
C30 C31 H31 123.9 . . ?
C32 C31 C30 112.2(8) . . ?
C32 C31 H31 123.9 . . ?
C23 C22 C21 120.0 . . ?
C23 C22 C36 127.7(6) . . ?
C21 C22 C36 111.9(6) . . ?
C22 C23 C26 127.5(7) . . ?
C22 C23 C24 120.0 . . ?
C24 C23 C26 111.6(7) . . ?
C23 C24 C29 121.4(5) . . ?
C25 C24 C29 118.5(5) . . ?
C25 C24 C23 120.0 . . ?
C20 C25 C24 120.0 . . ?
C32 C25 C24 115.6(6) . . ?
C32 C25 C20 123.9(6) . . ?
C25 C20 C10 122.7(6) . . ?
C21 C20 C25 120.0 . . ?
C21 C20 C10 116.5(6) . . ?
C22 C21 H21 120.0 . . ?
C20 C21 C22 120.0 . . ?
C20 C21 H21 120.0 . . ?
C159 C160 H160 120.0 . . ?
C159 C160 C161 120.0 . . ?
C161 C160 H160 120.0 . . ?
C160 C159 H159 120.0 . . ?
C160 C159 C158 120.0 . . ?
C158 C159 H159 120.0 . . ?
C159 C158 C7 120.0 . . ?
C159 C158 C156 117.5(5) . . ?
C7 C158 C156 122.5(5) . . ?
C158 C7 H7 120.0 . . ?
C158 C7 C189 120.0 . . ?
C189 C7 H7 120.0 . . ?
C7 C189 H189 120.0 . . ?
C161 C189 C7 120.0 . . ?
C161 C189 H189 120.0 . . ?
C160 C161 C8 119.1(5) . . ?
C189 C161 C160 120.0 . . ?
C189 C161 C8 120.9(5) . . ?
C9 C10 C20 121.4(5) . . ?
C9 C10 C11 120.0 . . ?
C11 C10 C20 118.4(5) . . ?
C10 C9 H9 120.0 . . ?
C10 C9 C8 120.0 . . ?
C8 C9 H9 120.0 . . ?
C9 C8 C161 114.5(5) . . ?
C13 C8 C161 125.0(5) . . ?
C13 C8 C9 120.0 . . ?
C8 C13 H13 120.0 . . ?
C12 C13 C8 120.0 . . ?
C12 C13 H13 120.0 . . ?
C13 C12 C14 121.1(5) . . ?
C13 C12 C11 120.0 . . ?
C11 C12 C14 118.0(5) . . ?
C10 C11 H11 120.0 . . ?
C12 C11 C10 120.0 . . ?
C12 C11 H11 120.0 . . ?
C31 C32 C25 128.0(8) . . ?
C31 C32 H32 116.0 . . ?
C25 C32 H32 116.0 . . ?
C81 C86 H86 120.0 . . ?
C81 C86 C85 120.0 . . ?
C85 C86 H86 120.0 . . ?
C86 C81 C77 122.1(11) . . ?
C86 C81 C82 120.0 . . ?
C82 C81 C77 117.6(11) . . ?
C81 C82 H82 120.0 . . ?
C83 C82 C81 120.0 . . ?
C83 C82 H82 120.0 . . ?
C82 C83 H83 120.0 . . ?
C84 C83 C82 120.0 . . ?
C84 C83 H83 120.0 . . ?
C87 C84 O16 38.5(2) . . ?
C83 C84 O16 151.3(7) . . ?
C83 C84 C87 112.8(9) . . ?
C83 C84 C85 120.0 . . ?
C85 C84 O16 88.7(7) . . ?
C85 C84 C87 127.1(9) . . ?
C86 C85 H85 120.0 . . ?
C84 C85 C86 120.0 . . ?
C84 C85 H85 120.0 . . ?
C41 C40 C49 120.3(7) . . ?
C41 C40 C39 120.0 . . ?
C39 C40 C49 119.7(7) . . ?
C40 C41 H41 120.0 . . ?
C40 C41 C36 120.0 . . ?
C36 C41 H41 120.0 . . ?
C41 C36 C22 116.4(6) . . ?
C41 C36 C37 120.0 . . ?
C37 C36 C22 123.5(6) . . ?
C36 C37 H37 120.0 . . ?
C36 C37 C38 120.0 . . ?
C38 C37 H37 120.0 . . ?
C37 C38 C42 125.7(7) . . ?
C39 C38 C37 120.0 . . ?
C39 C38 C42 114.0(7) . . ?
C40 C39 H39 120.0 . . ?
C38 C39 C40 120.0 . . ?
C38 C39 H39 120.0 . . ?
O24 C48 O23 100.1(5) . . ?
O24 C48 C45 136.8(12) . . ?
C45 C48 O23 122.3(10) . . ?
C144 C145 C146 120.0 . . ?
C144 C145 C148 125.3(7) . . ?
C146 C145 C148 114.7(7) . . ?
C145 C144 H144 120.0 . . ?
C143 C144 C145 120.0 . . ?
C143 C144 H144 120.0 . . ?
C144 C143 H143 120.0 . . ?
C144 C143 C142 120.0 . . ?
C142 C143 H143 120.0 . . ?
C143 C142 C133 119.3(6) . . ?
C147 C142 C143 120.0 . . ?
C147 C142 C133 120.6(6) . . ?
C142 C147 H147 120.0 . . ?
C142 C147 C146 120.0 . . ?
C146 C147 H147 120.0 . . ?
C145 C146 H146 120.0 . . ?
C147 C146 C145 120.0 . . ?
C147 C146 H146 120.0 . . ?
C137 C136 H136 120.0 . . ?
C137 C136 C135 120.0 . . ?
C135 C136 H136 120.0 . . ?
C136 C137 H137 120.0 . . ?
C138 C137 C136 120.0 . . ?
C138 C137 H137 120.0 . . ?
C137 C138 C139 120.0 . . ?
C137 C138 C141 125.7(6) . . ?
C139 C138 C141 114.3(6) . . ?
C138 C139 H139 120.0 . . ?
C140 C139 C138 120.0 . . ?
C140 C139 H139 120.0 . . ?
C139 C140 H140 120.0 . . ?
C135 C140 C139 120.0 . . ?
C135 C140 H140 120.0 . . ?
C136 C135 C131 117.8(5) . . ?
C140 C135 C136 120.0 . . ?
C140 C135 C131 122.1(5) . . ?
C100 C95 C03U 126.9(5) . . ?
C100 C95 C96 120.0 . . ?
C96 C95 C03U 113.1(5) . . ?
C95 C100 H100 120.0 . . ?
C95 C100 C99 120.0 . . ?
C99 C100 H100 120.0 . . ?
C100 C99 H99 120.0 . . ?
C100 C99 C98 120.0 . . ?
C98 C99 H99 120.0 . . ?
C99 C98 C101 114.7(6) . . ?
C97 C98 C101 124.2(6) . . ?
C97 C98 C99 120.0 . . ?
C98 C97 H97 120.0 . . ?
C98 C97 C96 120.0 . . ?
C96 C97 H97 120.0 . . ?
C95 C96 H96 120.0 . . ?
C97 C96 C95 120.0 . . ?
C97 C96 H96 120.0 . . ?
O17 C156 C158 133.4(7) . . ?
O18 C156 O17 109.9(6) . . ?
O18 C156 C158 115.6(6) . . ?
C123 C124 H124 120.6 . . ?
C125 C124 H124 120.6 . . ?
C125 C124 C123 118.8(8) . . ?
C43 C42 C38 116.5(8) . . ?
C43 C42 C47 120.0 . . ?
C47 C42 C38 123.5(8) . . ?
C42 C43 H43 120.0 . . ?
C42 C43 C44 120.0 . . ?
C44 C43 H43 120.0 . . ?
C43 C44 H44 120.0 . . ?
C45 C44 C43 120.0 . . ?
C45 C44 H44 120.0 . . ?
C44 C45 C48 119.0(9) . . ?
C44 C45 C46 120.0 . . ?
C46 C45 C48 121.0(9) . . ?
C45 C46 H46 120.0 . . ?
C47 C46 C45 120.0 . . ?
C47 C46 H46 120.0 . . ?
C42 C47 H47 120.0 . . ?
C46 C47 C42 120.0 . . ?
C46 C47 H47 120.0 . . ?
O2 C148 O1 107.9(5) . . ?
O2 C148 C145 127.6(9) . . ?
C145 C148 O1 124.6(8) . . ?
C129 C134 H134 120.0 . . ?
C129 C134 C133 120.0 . . ?
C133 C134 H134 120.0 . . ?
C134 C129 C118 117.0(5) . . ?
C134 C129 C130 120.0 . . ?
C130 C129 C118 122.7(5) . . ?
C129 C130 H130 120.0 . . ?
C131 C130 C129 120.0 . . ?
C131 C130 H130 120.0 . . ?
C130 C131 C135 121.0(5) . . ?
C130 C131 C132 120.0 . . ?
C132 C131 C135 119.0(5) . . ?
C131 C132 H132 120.0 . . ?
C133 C132 C131 120.0 . . ?
C133 C132 H132 120.0 . . ?
C134 C133 C142 118.3(5) . . ?
C132 C133 C142 121.6(5) . . ?
C132 C133 C134 120.0 . . ?
O12 C55 O11 95.1(6) . . ?
O12 C55 C52 143.1(11) . . ?
C52 C55 O11 119.0(8) . . ?
C110 C109 H109 120.0 . . ?
C110 C109 C108 120.0 . . ?
C108 C109 H109 120.0 . . ?
C109 C110 C111 120.0 . . ?
C109 C110 C157 133.4(4) . . ?
C111 C110 C157 106.6(4) . . ?
C110 C111 H111 120.0 . . ?
C112 C111 C110 120.0 . . ?
C112 C111 H111 120.0 . . ?
C111 C112 H112 120.0 . . ?
C111 C112 C107 120.0 . . ?
C107 C112 H112 120.0 . . ?
C112 C107 C103 121.9(3) . . ?
C108 C107 C103 118.1(3) . . ?
C108 C107 C112 120.0 . . ?
C109 C108 H108 120.0 . . ?
C107 C108 C109 120.0 . . ?
C107 C108 H108 120.0 . . ?
O30 C010 O29 123.9(11) . . ?
O30 C010 C71 117.3(10) . . ?
O29 C010 C71 118.7(10) . . ?
C57 C56 C35 122.9(4) . . ?
C57 C56 C01D 120.0 . . ?
C01D C56 C35 117.0(4) . . ?
C56 C57 H57 120.0 . . ?
C58 C57 C56 120.0 . . ?
C58 C57 H57 120.0 . . ?
C57 C58 C68 119.0(4) . . ?
C57 C58 C59 120.0 . . ?
C59 C58 C68 120.9(4) . . ?
C58 C59 H59 120.0 . . ?
C60 C59 C58 120.0 . . ?
C60 C59 H59 120.0 . . ?
C59 C60 C61 116.6(4) . . ?
C59 C60 C01D 120.0 . . ?
C01D C60 C61 123.4(4) . . ?
C56 C01D H01D 120.0 . . ?
C60 C01D C56 120.0 . . ?
C60 C01D H01D 120.0 . . ?
O14 C168 O5 106.0(7) . . ?
O14 C168 C165 140.2(15) . . ?
C165 C168 O5 110.3(11) . . ?
C121 C126 C127 120.0 . . ?
C121 C126 C169 127.0(6) . . ?
C127 C126 C169 112.8(6) . . ?
C126 C121 C120 119.2(6) . . ?
C126 C121 C122 120.0 . . ?
C122 C121 C120 120.7(6) . . ?
C121 C122 C116 128.8(6) . . ?
C123 C122 C116 111.1(6) . . ?
C123 C122 C121 120.0 . . ?
C122 C123 C124 123.0(7) . . ?
C122 C123 C128 120.0 . . ?
C128 C123 C124 117.0(7) . . ?
C123 C128 C149 113.9(8) . . ?
C123 C128 C127 120.0 . . ?
C127 C128 C149 126.0(8) . . ?
C126 C127 H127 120.0 . . ?
C128 C127 C126 120.0 . . ?
C128 C127 H127 120.0 . . ?
C170 C169 C126 118.9(5) . . ?
C170 C169 C174 120.0 . . ?
C174 C169 C126 121.0(5) . . ?
C169 C170 H170 120.0 . . ?
C171 C170 C169 120.0 . . ?
C171 C170 H170 120.0 . . ?
C170 C171 C182 121.8(5) . . ?
C170 C171 C172 120.0 . . ?
C172 C171 C182 117.8(5) . . ?
C171 C172 H172 120.0 . . ?
C171 C172 C173 120.0 . . ?
C173 C172 H172 120.0 . . ?
C172 C173 C175 116.0(5) . . ?
C174 C173 C175 124.0(5) . . ?
C174 C173 C172 120.0 . . ?
C169 C174 H174 120.0 . . ?
C173 C174 C169 120.0 . . ?
C173 C174 H174 120.0 . . ?
C156 O18 Cr2 137.4(5) . . ?
C141 O37 Cr1 148.9(5) . 2_756 ?
C28 C27 C26 106.1(10) . . ?
C28 C27 H27 126.9 . . ?
C26 C27 H27 126.9 . . ?
O10 C141 C138 123.4(7) . . ?
O10 C141 O37 101.9(6) . . ?
O37 C141 C138 134.6(7) . . ?
C117 C125 C124 120.3(8) . . ?
C117 C125 H125 119.9 . . ?
C124 C125 H125 119.9 . . ?
O4 C17 C74 103.4(4) 1_645 . ?
O13 C17 O4 99.3(4) . 1_645 ?
O13 C17 C74 149.7(4) . . ?
C1 C2 H2 120.3 . . ?
C1 C2 C3 119.460(17) . . ?
C3 C2 H2 120.3 . . ?
C153 C1 C2 119.9(5) . . ?
C153 C1 C6 119.6(5) . . ?
C6 C1 C2 120.507(8) . . ?
C1 C6 H6 120.1 . . ?
C1 C6 C5 119.850(13) . . ?
C5 C6 H6 120.1 . . ?
C6 C5 H5 119.8 . . ?
C6 C5 C4 120.433(17) . . ?
C4 C5 H5 119.8 . . ?
C5 C4 C3 119.891(6) . . ?
C5 C4 C155 118.241(15) . . ?
C3 C4 C155 121.833(12) . . ?
C2 C3 H3 120.1 . . ?
C4 C3 C2 119.856(13) . . ?
C4 C3 H3 120.1 . . ?
O56 C155 C4 110.673(17) . . ?
O56 C155 O7 135.745(9) . . ?
O7 C155 C4 109.510(12) . . ?
O9 C157 C110 105.7(2) . . ?
O8 C157 C110 132.5(2) . . ?
O8 C157 O9 119.722(9) . . ?

loop_
_geom_bond_atom_site_label_1
_geom_bond_atom_site_label_2
_geom_bond_distance
_geom_bond_site_symmetry_2
_geom_bond_publ_flag
Cr3 O32 1.891(5) . ?
Cr3 O30 2.133(7) . ?
Cr3 O34 2.030(6) . ?
Cr3 O25 1.808(6) 2_757 ?
Cr3 O6 1.909(5) 2_647 ?
Cr3 O35 1.896(7) 2_657 ?
Cr5 O4 2.189(7) . ?
Cr5 O6 2.009(5) . ?
Cr5 O36 1.843(5) 1_565 ?
Cr5 O27 1.930(6) 1_455 ?
Cr5 O5 2.142(7) . ?
Cr5 O26 1.851(6) 1_465 ?
Cr6 O31 2.171(7) . ?
Cr6 O28 1.992(8) 1_455 ?
Cr6 O6 1.790(5) . ?
Cr6 O33 1.867(7) 2_657 ?
Cr6 O14 2.040(7) . ?
Cr6 O29 2.024(7) 2_657 ?
Cr4 O2 2.151(7) 1_655 ?
Cr4 O24 1.909(8) . ?
Cr4 O22 2.040(7) . ?
Cr4 O17 1.915(6) 2_756 ?
Cr4 O20 2.086(7) 2_756 ?
Cr4 O3 1.825(7) . ?
Cr2 O10 2.220(7) 1_545 ?
Cr2 O12 2.143(7) 1_545 ?
Cr2 O22 1.850(7) 2_746 ?
Cr2 O19 1.839(6) . ?
Cr2 O15 2.029(6) 1_545 ?
Cr2 O18 2.051(7) . ?
Cr1 O23 1.835(7) . ?
Cr1 O1 1.870(6) 1_655 ?
Cr1 O11 2.038(7) 2_746 ?
Cr1 O22 1.835(7) . ?
Cr1 O21 2.315(8) . ?
Cr1 O37 2.113(6) 2_746 ?
O4 C17 1.493(7) 1_465 ?
C177 H177 0.9300 . ?
C177 C176 1.3900 . ?
C177 C178 1.3900 . ?
C176 H176 0.9300 . ?
C176 C175 1.3900 . ?
C175 C180 1.3900 . ?
C175 C173 1.4033(14) . ?
C180 H180 0.9300 . ?
C180 C179 1.3900 . ?
C179 H179 0.9300 . ?
C179 C178 1.3900 . ?
C178 C181 1.4005(15) . ?
O30 C010 1.131(11) . ?
O28 C94 1.569(16) . ?
O34 C181 1.114(8) . ?
O25 C67 1.244(8) . ?
O36 C188 1.388(9) . ?
O27 C94 1.605(17) . ?
O5 C168 1.465(16) . ?
O33 C181 1.757(16) . ?
O35 C188 1.380(10) . ?
O26 C67 1.395(9) . ?
O2 C148 1.118(10) . ?
C80 H80 0.9300 . ?
C80 C79 1.3900 . ?
C80 C75 1.3900 . ?
C79 C78 1.3900 . ?
C79 C88 1.4007(15) . ?
C78 H78 0.9300 . ?
C78 C77 1.3900 . ?
C77 C76 1.3900 . ?
C77 C81 1.4026(14) . ?
C76 H76 0.9300 . ?
C76 C75 1.3900 . ?
C75 C33 1.4023(15) . ?
C150 H150 0.9300 . ?
C150 C149 1.3900 . ?
C150 C151 1.3900 . ?
C149 C154 1.3900 . ?
C149 C128 1.4012(15) . ?
C154 H154 0.9300 . ?
C154 C153 1.3900 . ?
C153 C152 1.3900 . ?
C153 C1 1.267(8) . ?
C152 H152 0.9300 . ?
C152 C151 1.3900 . ?
C151 C162 1.4012(15) . ?
C183 H183 0.9300 . ?
C183 C184 1.3900 . ?
C183 C182 1.3900 . ?
C184 H184 0.9300 . ?
C184 C185 1.3900 . ?
C185 C186 1.3900 . ?
C185 C188 1.445(8) . ?
C186 H186 0.9300 . ?
C186 C187 1.3900 . ?
C187 H187 0.9300 . ?
C187 C182 1.3900 . ?
C182 C171 1.4031(14) . ?
O23 C48 1.609(13) . ?
O14 C168 1.355(13) . ?
O1 C148 1.428(10) . ?
O24 C48 1.320(12) . ?
O10 C141 1.2004(15) . ?
O11 C55 1.525(12) . ?
O12 C55 1.2004(15) . ?
C167 H167 0.9300 . ?
C167 C166 1.3900 . ?
C167 C162 1.3900 . ?
C166 H166 0.9300 . ?
C166 C165 1.3900 . ?
C165 C164 1.3900 . ?
C165 C168 1.3998(15) . ?
C164 H164 0.9300 . ?
C164 C163 1.3900 . ?
C163 H163 0.9300 . ?
C163 C162 1.3900 . ?
O17 C156 1.2004(15) . ?
O19 C03U 1.2002(15) . ?
O29 C010 1.189(11) . ?
O20 C03U 1.2003(15) . ?
C66 H66 0.9300 . ?
C66 C61 1.3900 . ?
C66 C65 1.3900 . ?
C61 C62 1.3900 . ?
C61 C60 1.4023(14) . ?
C62 H62 0.9300 . ?
C62 C63 1.3900 . ?
C63 H63 0.9300 . ?
C63 C64 1.3900 . ?
C64 C65 1.3900 . ?
C64 C67 1.550(7) . ?
C65 H65 0.9300 . ?
C94 C91 1.3999(15) . ?
C71 C72 1.3900 . ?
C71 C70 1.3900 . ?
C71 C010 1.527(11) . ?
C72 H72 0.9300 . ?
C72 C73 1.3900 . ?
C73 H73 0.9300 . ?
C73 C68 1.3900 . ?
C68 C69 1.3900 . ?
C68 C58 1.5009(14) . ?
C69 H69 0.9300 . ?
C69 C70 1.3900 . ?
C70 H70 0.9300 . ?
C120 H120 0.9300 . ?
C120 C119 1.3903(15) . ?
C120 C121 1.3901(15) . ?
C88 C93 1.3900 . ?
C88 C89 1.3900 . ?
C93 H93 0.9300 . ?
C93 C92 1.3900 . ?
C92 H92 0.9300 . ?
C92 C91 1.3900 . ?
C91 C90 1.3900 . ?
C90 H90 0.9300 . ?
C90 C89 1.3900 . ?
C89 H89 0.9300 . ?
C28 C33 1.3900 . ?
C28 C29 1.3900 . ?
C28 C27 1.3901(15) . ?
C33 C34 1.3900 . ?
C34 H34 0.9300 . ?
C34 C35 1.3900 . ?
C35 C30 1.3900 . ?
C35 C56 1.4033(14) . ?
C30 C29 1.3900 . ?
C30 C31 1.3898(15) . ?
C29 C24 1.3932(14) . ?
C14 C15 1.3900 . ?
C14 C19 1.3900 . ?
C14 C12 1.4037(14) . ?
C15 H15 0.9300 . ?
C15 C16 1.3900 . ?
C16 H16 0.9300 . ?
C16 C74 1.3900 . ?
C74 C18 1.3900 . ?
C74 C17 1.550(4) . ?
C18 H18 0.9300 . ?
C18 C19 1.3900 . ?
C19 H19 0.9300 . ?
O15 C87 1.2018(14) . ?
C26 H26 0.9300 . ?
C26 C23 1.3906(15) . ?
C26 C27 1.3902(15) . ?
C114 C113 1.3900 . ?
C114 C115 1.3900 . ?
C114 C105 1.4017(15) . ?
C113 H113 0.9300 . ?
C113 C118 1.3900 . ?
C118 C117 1.3900 . ?
C118 C129 1.4042(14) . ?
C117 C116 1.3900 . ?
C117 C125 1.3903(15) . ?
C116 C115 1.3900 . ?
C116 C122 1.3944(14) . ?
C115 C119 1.3912(15) . ?
C03U C95 1.510(8) . ?
O16 C87 1.2022(14) . ?
O16 C84 1.925(8) . ?
C87 C84 1.4015(14) . ?
C119 H119 0.9300 . ?
C50 H50 0.9300 . ?
C50 C51 1.3900 . ?
C50 C49 1.3900 . ?
C51 H51 0.9300 . ?
C51 C52 1.3900 . ?
C52 C53 1.3900 . ?
C52 C55 1.4005(15) . ?
C53 H53 0.9300 . ?
C53 C54 1.3900 . ?
C54 H54 0.9300 . ?
C54 C49 1.3900 . ?
C49 C40 1.4016(14) . ?
C103 C102 1.3900 . ?
C103 C104 1.3900 . ?
C103 C107 1.4007(14) . ?
C102 H102 0.9300 . ?
C102 C101 1.3900 . ?
C101 C106 1.3900 . ?
C101 C98 1.4019(14) . ?
C106 H106 0.9300 . ?
C106 C105 1.3900 . ?
C105 C104 1.3900 . ?
C104 H104 0.9300 . ?
C31 H31 0.9300 . ?
C31 C32 1.3894(15) . ?
C22 C23 1.3900 . ?
C22 C21 1.3900 . ?
C22 C36 1.4026(15) . ?
C23 C24 1.3900 . ?
C24 C25 1.3900 . ?
C25 C20 1.3900 . ?
C25 C32 1.3899(15) . ?
C20 C21 1.3900 . ?
C20 C10 1.4025(15) . ?
C21 H21 0.9300 . ?
C160 H160 0.9300 . ?
C160 C159 1.3900 . ?
C160 C161 1.3900 . ?
C159 H159 0.9300 . ?
C159 C158 1.3900 . ?
C158 C7 1.3900 . ?
C158 C156 1.4007(15) . ?
C7 H7 0.9300 . ?
C7 C189 1.3900 . ?
C189 H189 0.9300 . ?
C189 C161 1.3900 . ?
C161 C8 1.4021(14) . ?
C10 C9 1.3900 . ?
C10 C11 1.3900 . ?
C9 H9 0.9300 . ?
C9 C8 1.3900 . ?
C8 C13 1.3900 . ?
C13 H13 0.9300 . ?
C13 C12 1.3900 . ?
C12 C11 1.3900 . ?
C11 H11 0.9300 . ?
C32 H32 0.9300 . ?
C86 H86 0.9300 . ?
C86 C81 1.3900 . ?
C86 C85 1.3900 . ?
C81 C82 1.3900 . ?
C82 H82 0.9300 . ?
C82 C83 1.3900 . ?
C83 H83 0.9300 . ?
C83 C84 1.3900 . ?
C84 C85 1.3900 . ?
C85 H85 0.9300 . ?
C40 C41 1.3900 . ?
C40 C39 1.3900 . ?
C41 H41 0.9300 . ?
C41 C36 1.3900 . ?
C36 C37 1.3900 . ?
C37 H37 0.9300 . ?
C37 C38 1.3900 . ?
C38 C39 1.3900 . ?
C38 C42 1.4016(15) . ?
C39 H39 0.9300 . ?
C48 C45 1.4005(15) . ?
C145 C144 1.3900 . ?
C145 C146 1.3900 . ?
C145 C148 1.4011(15) . ?
C144 H144 0.9300 . ?
C144 C143 1.3900 . ?
C143 H143 0.9300 . ?
C143 C142 1.3900 . ?
C142 C147 1.3900 . ?
C142 C133 1.4035(14) . ?
C147 H147 0.9300 . ?
C147 C146 1.3900 . ?
C146 H146 0.9300 . ?
C136 H136 0.9300 . ?
C136 C137 1.3900 . ?
C136 C135 1.3900 . ?
C137 H137 0.9300 . ?
C137 C138 1.3900 . ?
C138 C139 1.3900 . ?
C138 C141 1.4009(15) . ?
C139 H139 0.9300 . ?
C139 C140 1.3900 . ?
C140 H140 0.9300 . ?
C140 C135 1.3900 . ?
C135 C131 1.4037(14) . ?
C95 C100 1.3900 . ?
C95 C96 1.3900 . ?
C100 H100 0.9300 . ?
C100 C99 1.3900 . ?
C99 H99 0.9300 . ?
C99 C98 1.3900 . ?
C98 C97 1.3900 . ?
C97 H97 0.9300 . ?
C97 C96 1.3900 . ?
C96 H96 0.9300 . ?
C156 O18 1.1998(15) . ?
C124 H124 0.9300 . ?
C124 C123 1.3907(15) . ?
C124 C125 1.3905(15) . ?
C42 C43 1.3900 . ?
C42 C47 1.3900 . ?
C43 H43 0.9300 . ?
C43 C44 1.3900 . ?
C44 H44 0.9300 . ?
C44 C45 1.3900 . ?
C45 C46 1.3900 . ?
C46 H46 0.9300 . ?
C46 C47 1.3900 . ?
C47 H47 0.9300 . ?
C134 H134 0.9300 . ?
C134 C129 1.3900 . ?
C134 C133 1.3900 . ?
C129 C130 1.3900 . ?
C130 H130 0.9300 . ?
C130 C131 1.3900 . ?
C131 C132 1.3900 . ?
C132 H132 0.9300 . ?
C132 C133 1.3900 . ?
C109 H109 0.9300 . ?
C109 C110 1.3900 . ?
C109 C108 1.3900 . ?
C110 C111 1.3900 . ?
C110 C157 1.541(4) . ?
C111 H111 0.9300 . ?
C111 C112 1.3900 . ?
C112 H112 0.9300 . ?
C112 C107 1.3900 . ?
C107 C108 1.3900 . ?
C108 H108 0.9300 . ?
C56 C57 1.3900 . ?
C56 C01D 1.3900 . ?
C57 H57 0.9300 . ?
C57 C58 1.3900 . ?
C58 C59 1.3900 . ?
C59 H59 0.9300 . ?
C59 C60 1.3900 . ?
C60 C01D 1.3900 . ?
C01D H01D 0.9300 . ?
C126 C121 1.3900 . ?
C126 C127 1.3900 . ?
C126 C169 1.4044(14) . ?
C121 C122 1.3900 . ?
C122 C123 1.3900 . ?
C123 C128 1.3900 . ?
C128 C127 1.3900 . ?
C127 H127 0.9300 . ?
C169 C170 1.3900 . ?
C169 C174 1.3900 . ?
C170 H170 0.9300 . ?
C170 C171 1.3900 . ?
C171 C172 1.3900 . ?
C172 H172 0.9300 . ?
C172 C173 1.3900 . ?
C173 C174 1.3900 . ?
C174 H174 0.9300 . ?
O37 C141 1.2009(15) . ?
C27 H27 0.9300 . ?
C125 H125 0.9300 . ?
C17 O13 1.169(6) . ?
C2 H2 0.9300 . ?
C2 C1 1.3714(3) . ?
C2 C3 1.3789(2) . ?
C1 C6 1.3613(3) . ?
C6 H6 0.9300 . ?
C6 C5 1.3648(2) . ?
C5 H5 0.9300 . ?
C5 C4 1.3672(3) . ?
C4 C3 1.3690(3) . ?
C4 C155 1.4833(2) . ?
C3 H3 0.9300 . ?
O56 C155 1.2137(2) . ?
C155 O7 1.2168(4) . ?
O9 C157 1.1923(2) . ?
C157 O8 1.1875(3) . ?

loop_
_geom_torsion_atom_site_label_1
_geom_torsion_atom_site_label_2
_geom_torsion_atom_site_label_3
_geom_torsion_atom_site_label_4
_geom_torsion
_geom_torsion_site_symmetry_1
_geom_torsion_site_symmetry_2
_geom_torsion_site_symmetry_3
_geom_torsion_site_symmetry_4
_geom_torsion_publ_flag
Cr3 O30 C010 O29 -2.8(18) . . . . ?
Cr3 O30 C010 C71 173.8(6) . . . . ?
Cr3 O25 C67 O26 27.1(12) 2_747 . . . ?
Cr3 O25 C67 C64 178.8(6) 2_747 . . . ?
Cr3 O35 C188 O36 -28.5(11) 2_647 . . . ?
Cr3 O35 C188 C185 177.5(5) 2_647 . . . ?
Cr5 O36 C188 O35 7.9(10) 1_545 . . . ?
Cr5 O36 C188 C185 163.4(5) 1_545 . . . ?
Cr5 O27 C94 O28 -12(3) 1_655 . . . ?
Cr5 O27 C94 C91 164.9(11) 1_655 . . . ?
Cr5 O5 C168 O14 37.2(17) . . . . ?
Cr5 O5 C168 C165 -159.3(7) . . . . ?
Cr5 O26 C67 O25 -18.7(10) 1_645 . . . ?
Cr5 O26 C67 C64 -173.1(4) 1_645 . . . ?
Cr6 O28 C94 O27 7.6(17) 1_655 . . . ?
Cr6 O28 C94 C91 -169.6(15) 1_655 . . . ?
Cr6 O33 C181 C178 -173.7(7) 2_647 . . . ?
Cr6 O33 C181 O34 9.5(13) 2_647 . . . ?
Cr6 O14 C168 O5 -36.6(16) . . . . ?
Cr6 O14 C168 C165 168.1(14) . . . . ?
Cr6 O29 C010 O30 -12.2(15) 2_647 . . . ?
Cr6 O29 C010 C71 171.3(5) 2_647 . . . ?
Cr4 O2 C148 O1 20.6(18) 1_455 . . . ?
Cr4 O2 C148 C145 -159.1(8) 1_455 . . . ?
Cr4 O24 C48 O23 4(2) . . . . ?
Cr4 O24 C48 C45 173.0(12) . . . . ?
Cr4 O17 C156 C158 -160.4(9) 2_746 . . . ?
Cr4 O17 C156 O18 32(2) 2_746 . . . ?
Cr4 O20 C03U O19 -26.4(15) 2_746 . . . ?
Cr4 O20 C03U C95 175.0(6) 2_746 . . . ?
Cr2 O10 C141 C138 179.6(8) 1_565 . . . ?
Cr2 O10 C141 O37 -4(2) 1_565 . . . ?
Cr2 O12 C55 O11 -16(3) 1_565 . . . ?
Cr2 O12 C55 C52 -174.4(10) 1_565 . . . ?
Cr2 O19 C03U O20 32.3(13) . . . . ?
Cr2 O19 C03U C95 -173.3(4) . . . . ?
Cr2 O15 C87 O16 47.3(16) 1_565 . . . ?
Cr2 O15 C87 C84 -130.1(10) 1_565 . . . ?
Cr1 O23 C48 O24 -12.5(12) . . . . ?
Cr1 O23 C48 C45 176.5(7) . . . . ?
Cr1 O1 C148 O2 4.7(13) 1_455 . . . ?
Cr1 O1 C148 C145 -175.6(6) 1_455 . . . ?
Cr1 O11 C55 O12 27.0(15) 2_756 . . . ?
Cr1 O11 C55 C52 -167.5(7) 2_756 . . . ?
Cr1 O37 C141 O10 -5(2) 2_756 . . . ?
Cr1 O37 C141 C138 171.1(7) 2_756 . . . ?
C177 C176 C175 C180 0.0 . . . . ?
C177 C176 C175 C173 172.8(7) . . . . ?
C177 C178 C181 O34 173(4) . . . . ?
C177 C178 C181 O33 2.4(14) . . . . ?
C176 C177 C178 C179 0.0 . . . . ?
C176 C177 C178 C181 -180.0(11) . . . . ?
C176 C175 C180 C179 0.0 . . . . ?
C176 C175 C173 C172 53.6(8) . . . . ?
C176 C175 C173 C174 -126.9(6) . . . . ?
C175 C180 C179 C178 0.0 . . . . ?
C175 C173 C174 C169 -179.5(8) . . . . ?
C180 C175 C173 C172 -133.1(4) . . . . ?
C180 C175 C173 C174 46.4(7) . . . . ?
C180 C179 C178 C177 0.0 . . . . ?
C180 C179 C178 C181 180.0(9) . . . . ?
C179 C178 C181 O34 -7(4) . . . . ?
C179 C178 C181 O33 -177.6(6) . . . . ?
C178 C177 C176 C175 0.0 . . . . ?
O28 Cr6 O6 Cr3 133.2(4) 1_455 . . 2_657 ?
O28 Cr6 O6 Cr5 -47.9(4) 1_455 . . . ?
O28 C94 C91 C92 14(3) . . . . ?
O28 C94 C91 C90 -157.3(16) . . . . ?
O27 C94 C91 C92 -162.2(14) . . . . ?
O27 C94 C91 C90 26(3) . . . . ?
O33 Cr6 O6 Cr3 -42.6(4) 2_657 . . 2_657 ?
O33 Cr6 O6 Cr5 136.3(3) 2_657 . . . ?
C80 C79 C78 C77 0.0 . . . . ?
C80 C79 C88 C93 -51.4(12) . . . . ?
C80 C79 C88 C89 122.3(8) . . . . ?
C80 C75 C33 C28 -122.7(7) . . . . ?
C80 C75 C33 C34 57.9(11) . . . . ?
C79 C80 C75 C76 0.0 . . . . ?
C79 C80 C75 C33 -175.6(11) . . . . ?
C79 C78 C77 C76 0.0 . . . . ?
C79 C78 C77 C81 -175.7(11) . . . . ?
C79 C88 C93 C92 173.4(12) . . . . ?
C79 C88 C89 C90 -173.9(11) . . . . ?
C78 C79 C88 C93 129.7(10) . . . . ?
C78 C79 C88 C89 -56.6(12) . . . . ?
C78 C77 C76 C75 0.0 . . . . ?
C78 C77 C81 C86 -31.6(11) . . . . ?
C78 C77 C81 C82 155.0(7) . . . . ?
C77 C76 C75 C80 0.0 . . . . ?
C77 C76 C75 C33 175.6(11) . . . . ?
C77 C81 C82 C83 173.5(10) . . . . ?
C76 C77 C81 C86 153.0(8) . . . . ?
C76 C77 C81 C82 -20.4(12) . . . . ?
C76 C75 C33 C28 61.7(8) . . . . ?
C76 C75 C33 C34 -117.7(8) . . . . ?
C75 C80 C79 C78 0.0 . . . . ?
C75 C80 C79 C88 -179.0(12) . . . . ?
C75 C33 C34 C35 179.4(9) . . . . ?
C150 C149 C154 C153 0.0 . . . . ?
C150 C149 C128 C123 142.2(6) . . . . ?
C150 C149 C128 C127 -34.2(12) . . . . ?
C150 C151 C162 C167 -126.9(9) . . . . ?
C150 C151 C162 C163 58.4(9) . . . . ?
C149 C150 C151 C152 0.0 . . . . ?
C149 C150 C151 C162 153.1(10) . . . . ?
C149 C154 C153 C152 0.0 . . . . ?
C149 C154 C153 C1 178.9(11) . . . . ?
C149 C128 C127 C126 176.2(10) . . . . ?
C154 C149 C128 C123 -57.1(7) . . . . ?
C154 C149 C128 C127 126.5(8) . . . . ?
C154 C153 C152 C151 0.0 . . . . ?
C154 C153 C1 C2 -98.8(7) . . . . ?
C154 C153 C1 C6 82.0(8) . . . . ?
C153 C152 C151 C150 0.0 . . . . ?
C153 C152 C151 C162 -153.0(9) . . . . ?
C153 C1 C6 C5 179.6(7) . . . . ?
C152 C153 C1 C2 80.1(7) . . . . ?
C152 C153 C1 C6 -99.1(6) . . . . ?
C152 C151 C162 C167 26.9(12) . . . . ?
C152 C151 C162 C163 -147.8(6) . . . . ?
C151 C150 C149 C154 0.0 . . . . ?
C151 C150 C149 C128 159.0(10) . . . . ?
C183 C184 C185 C186 0.0 . . . . ?
C183 C184 C185 C188 158.9(6) . . . . ?
C183 C182 C171 C170 26.8(7) . . . . ?
C183 C182 C171 C172 -146.0(4) . . . . ?
C184 C183 C182 C187 0.0 . . . . ?
C184 C183 C182 C171 -178.6(6) . . . . ?
C184 C185 C186 C187 0.0 . . . . ?
C184 C185 C188 O36 15.3(9) . . . . ?
C184 C185 C188 O35 169.1(6) . . . . ?
C185 C186 C187 C182 0.0 . . . . ?
C186 C185 C188 O36 175.9(5) . . . . ?
C186 C185 C188 O35 -30.4(8) . . . . ?
C186 C187 C182 C183 0.0 . . . . ?
C186 C187 C182 C171 178.5(6) . . . . ?
C187 C182 C171 C170 -151.8(4) . . . . ?
C187 C182 C171 C172 35.5(6) . . . . ?
C182 C183 C184 C185 0.0 . . . . ?
C182 C171 C172 C173 172.9(6) . . . . ?
O23 Cr1 O22 Cr4 47.6(4) . . . . ?
O23 Cr1 O22 Cr2 -133.2(4) . . . 2_756 ?
O23 C48 C45 C44 -11.1(13) . . . . ?
O23 C48 C45 C46 168.0(7) . . . . ?
O14 Cr6 O6 Cr3 -138.4(3) . . . 2_657 ?
O14 Cr6 O6 Cr5 40.5(3) . . . . ?
O1 Cr1 O23 C48 90.6(8) 1_655 . . . ?
O1 Cr1 O22 Cr4 -45.6(4) 1_655 . . . ?
O1 Cr1 O22 Cr2 133.6(4) 1_655 . . 2_756 ?
O24 C48 C45 C44 -178.1(12) . . . . ?
O24 C48 C45 C46 1.1(18) . . . . ?
O10 Cr2 O19 C03U -135.3(8) 1_545 . . . ?
O11 Cr1 O23 C48 -109.3(8) 2_746 . . . ?
O11 Cr1 O22 Cr4 141.0(3) 2_746 . . . ?
O11 Cr1 O22 Cr2 -39.8(4) 2_746 . . 2_756 ?
O12 Cr2 O19 C03U -145.7(12) 1_545 . . . ?
C167 C166 C165 C164 0.0 . . . . ?
C167 C166 C165 C168 -179.2(15) . . . . ?
C166 C167 C162 C151 -174.3(11) . . . . ?
C166 C167 C162 C163 0.0 . . . . ?
C166 C165 C164 C163 0.0 . . . . ?
C166 C165 C168 O5 3.9(19) . . . . ?
C166 C165 C168 O14 158.6(14) . . . . ?
C165 C164 C163 C162 0.0 . . . . ?
C164 C165 C168 O5 -175.4(9) . . . . ?
C164 C165 C168 O14 -21(2) . . . . ?
C164 C163 C162 C151 175.1(10) . . . . ?
C164 C163 C162 C167 0.0 . . . . ?
C162 C167 C166 C165 0.0 . . . . ?
O22 Cr2 O19 C03U -46.7(8) 2_746 . . . ?
O22 Cr1 O23 C48 -14.1(8) . . . . ?
O17 C156 O18 Cr2 -10.0(15) . . . . ?
O19 C03U C95 C100 179.2(7) . . . . ?
O19 C03U C95 C96 -0.8(8) . . . . ?
O29 Cr6 O6 Cr3 38.9(4) 2_657 . . 2_657 ?
O29 Cr6 O6 Cr5 -142.2(3) 2_657 . . . ?
O20 C03U C95 C100 -24.6(8) . . . . ?
O20 C03U C95 C96 155.3(7) . . . . ?
C66 C61 C62 C63 0.0 . . . . ?
C66 C61 C60 C59 143.9(3) . . . . ?
C66 C61 C60 C01D -36.4(6) . . . . ?
C61 C66 C65 C64 0.0 . . . . ?
C61 C62 C63 C64 0.0 . . . . ?
C61 C60 C01D C56 -179.6(5) . . . . ?
C62 C61 C60 C59 -37.9(6) . . . . ?
C62 C61 C60 C01D 141.7(4) . . . . ?
C62 C63 C64 C65 0.0 . . . . ?
C62 C63 C64 C67 164.2(5) . . . . ?
C63 C64 C65 C66 0.0 . . . . ?
C63 C64 C67 O25 29.0(8) . . . . ?
C63 C64 C67 O26 -177.9(5) . . . . ?
C65 C66 C61 C62 0.0 . . . . ?
C65 C66 C61 C60 178.3(5) . . . . ?
C65 C64 C67 O25 -167.4(6) . . . . ?
C65 C64 C67 O26 -14.2(7) . . . . ?
C188 C185 C186 C187 -162.0(5) . . . . ?
C94 C91 C90 C89 170.9(15) . . . . ?
C71 C72 C73 C68 0.0 . . . . ?
C72 C71 C70 C69 0.0 . . . . ?
C72 C71 C010 O30 175.3(7) . . . . ?
C72 C71 C010 O29 -7.9(10) . . . . ?
C72 C73 C68 C69 0.0 . . . . ?
C72 C73 C68 C58 179.7(5) . . . . ?
C73 C68 C69 C70 0.0 . . . . ?
C73 C68 C58 C57 141.4(4) . . . . ?
C73 C68 C58 C59 -34.3(6) . . . . ?
C68 C69 C70 C71 0.0 . . . . ?
C68 C58 C59 C60 175.7(5) . . . . ?
C69 C68 C58 C57 -38.9(6) . . . . ?
C69 C68 C58 C59 145.3(4) . . . . ?
C70 C71 C72 C73 0.0 . . . . ?
C70 C71 C010 O30 -1.9(11) . . . . ?
C70 C71 C010 O29 174.8(6) . . . . ?
C67 C64 C65 C66 -162.9(5) . . . . ?
C120 C121 C122 C116 -8.1(10) . . . . ?
C120 C121 C122 C123 176.5(9) . . . . ?
C88 C79 C78 C77 178.8(14) . . . . ?
C88 C93 C92 C91 0.0 . . . . ?
C93 C88 C89 C90 0.0 . . . . ?
C93 C92 C91 C94 -171.8(14) . . . . ?
C93 C92 C91 C90 0.0 . . . . ?
C92 C91 C90 C89 0.0 . . . . ?
C91 C90 C89 C88 0.0 . . . . ?
C89 C88 C93 C92 0.0 . . . . ?
C28 C33 C34 C35 0.0 . . . . ?
C28 C29 C24 C23 -6.8(7) . . . . ?
C28 C29 C24 C25 171.2(4) . . . . ?
C33 C28 C29 C30 0.0 . . . . ?
C33 C28 C29 C24 -176.2(7) . . . . ?
C33 C28 C27 C26 -172.6(8) . . . . ?
C33 C34 C35 C30 0.0 . . . . ?
C33 C34 C35 C56 176.4(6) . . . . ?
C34 C35 C30 C29 0.0 . . . . ?
C34 C35 C30 C31 -173.8(7) . . . . ?
C34 C35 C56 C57 45.1(6) . . . . ?
C34 C35 C56 C01D -131.4(4) . . . . ?
C35 C30 C29 C28 0.0 . . . . ?
C35 C30 C29 C24 176.1(7) . . . . ?
C35 C30 C31 C32 -168.0(6) . . . . ?
C35 C56 C57 C58 -176.5(6) . . . . ?
C35 C56 C01D C60 176.7(6) . . . . ?
C30 C35 C56 C57 -138.6(4) . . . . ?
C30 C35 C56 C01D 44.9(6) . . . . ?
C30 C29 C24 C23 177.1(5) . . . . ?
C30 C29 C24 C25 -5.0(8) . . . . ?
C30 C31 C32 C25 -13.9(14) . . . . ?
C29 C28 C33 C75 -179.5(8) . . . . ?
C29 C28 C33 C34 0.0 . . . . ?
C29 C28 C27 C26 19.6(13) . . . . ?
C29 C30 C31 C32 18.3(10) . . . . ?
C29 C24 C25 C20 -178.0(6) . . . . ?
C29 C24 C25 C32 9.6(8) . . . . ?
C14 C15 C16 C74 0.0 . . . . ?
C14 C12 C11 C10 -169.0(6) . . . . ?
C15 C14 C19 C18 0.0 . . . . ?
C15 C14 C12 C13 -142.7(5) . . . . ?
C15 C14 C12 C11 26.2(7) . . . . ?
C15 C16 C74 C18 0.0 . . . . ?
C15 C16 C74 C17 -167.2(7) . . . . ?
C16 C74 C18 C19 0.0 . . . . ?
C16 C74 C17 O4 -25.8(6) . . . 1_645 ?
C16 C74 C17 O13 -163.3(7) . . . . ?
C74 C18 C19 C14 0.0 . . . . ?
C18 C74 C17 O4 165.8(4) . . . 1_645 ?
C18 C74 C17 O13 28.3(9) . . . . ?
C19 C14 C15 C16 0.0 . . . . ?
C19 C14 C12 C13 49.6(6) . . . . ?
C19 C14 C12 C11 -141.5(4) . . . . ?
O15 Cr2 O19 C03U 140.5(8) 1_545 . . . ?
O15 C87 C84 O16 178.0(18) . . . . ?
O15 C87 C84 C83 -1.7(16) . . . . ?
O15 C87 C84 C85 174.2(10) . . . . ?
C26 C23 C24 C29 7.9(9) . . . . ?
C26 C23 C24 C25 -170.0(8) . . . . ?
C114 C113 C118 C117 0.0 . . . . ?
C114 C113 C118 C129 176.2(6) . . . . ?
C114 C115 C119 C120 173.9(10) . . . . ?
C114 C105 C104 C103 -179.3(3) . . . . ?
C113 C114 C115 C116 0.0 . . . . ?
C113 C114 C115 C119 -173.8(8) . . . . ?
C113 C114 C105 C106 63.2(5) . . . . ?
C113 C114 C105 C104 -117.5(4) . . . . ?
C113 C118 C117 C116 0.0 . . . . ?
C113 C118 C117 C125 -174.0(7) . . . . ?
C113 C118 C129 C134 61.8(6) . . . . ?
C113 C118 C129 C130 -124.8(4) . . . . ?
C118 C117 C116 C115 0.0 . . . . ?
C118 C117 C116 C122 -178.4(7) . . . . ?
C118 C117 C125 C124 163.5(7) . . . . ?
C118 C129 C130 C131 -173.2(7) . . . . ?
C117 C118 C129 C134 -122.4(5) . . . . ?
C117 C118 C129 C130 51.0(8) . . . . ?
C117 C116 C115 C114 0.0 . . . . ?
C117 C116 C115 C119 173.8(8) . . . . ?
C117 C116 C122 C121 -169.5(5) . . . . ?
C117 C116 C122 C123 6.2(8) . . . . ?
C116 C117 C125 C124 -10.8(11) . . . . ?
C116 C115 C119 C120 0.1(15) . . . . ?
C116 C122 C123 C124 5.8(9) . . . . ?
C116 C122 C123 C128 -176.1(7) . . . . ?
C115 C114 C113 C118 0.0 . . . . ?
C115 C114 C105 C106 -110.3(5) . . . . ?
C115 C114 C105 C104 69.0(5) . . . . ?
C115 C116 C122 C121 11.9(8) . . . . ?
C115 C116 C122 C123 -172.4(4) . . . . ?
C03U C95 C100 C99 179.9(4) . . . . ?
C03U C95 C96 C97 -179.9(3) . . . . ?
O16 C87 C84 C83 -179.8(6) . . . . ?
O16 C87 C84 C85 -3.8(11) . . . . ?
O16 C84 C85 C86 -178.1(6) . . . . ?
C87 C84 C85 C86 -175.7(11) . . . . ?
C119 C120 C121 C126 175.9(7) . . . . ?
C119 C120 C121 C122 -0.7(12) . . . . ?
C50 C51 C52 C53 0.0 . . . . ?
C50 C51 C52 C55 179.7(10) . . . . ?
C50 C49 C40 C41 -146.2(5) . . . . ?
C50 C49 C40 C39 36.6(8) . . . . ?
C51 C50 C49 C54 0.0 . . . . ?
C51 C50 C49 C40 -176.5(8) . . . . ?
C51 C52 C53 C54 0.0 . . . . ?
C51 C52 C55 O11 10.9(15) . . . . ?
C51 C52 C55 O12 166.2(16) . . . . ?
C52 C53 C54 C49 0.0 . . . . ?
C53 C52 C55 O11 -169.4(8) . . . . ?
C53 C52 C55 O12 -14(2) . . . . ?
C53 C54 C49 C50 0.0 . . . . ?
C53 C54 C49 C40 176.6(8) . . . . ?
C54 C49 C40 C41 37.3(8) . . . . ?
C54 C49 C40 C39 -139.9(5) . . . . ?
C49 C50 C51 C52 0.0 . . . . ?
C49 C40 C41 C36 -177.2(8) . . . . ?
C49 C40 C39 C38 177.2(8) . . . . ?
C103 C102 C101 C106 0.0 . . . . ?
C103 C102 C101 C98 -168.6(6) . . . . ?
C103 C107 C108 C109 -179.9(3) . . . . ?
C102 C103 C104 C105 0.0 . . . . ?
C102 C103 C107 C112 -108.7(4) . . . . ?
C102 C103 C107 C108 71.2(4) . . . . ?
C102 C101 C106 C105 0.0 . . . . ?
C102 C101 C98 C99 149.0(3) . . . . ?
C102 C101 C98 C97 -42.9(6) . . . . ?
C101 C106 C105 C114 179.3(4) . . . . ?
C101 C106 C105 C104 0.0 . . . . ?
C101 C98 C97 C96 -167.5(6) . . . . ?
C106 C101 C98 C99 -18.6(7) . . . . ?
C106 C101 C98 C97 149.5(4) . . . . ?
C106 C105 C104 C103 0.0 . . . . ?
C105 C114 C113 C118 -173.8(5) . . . . ?
C105 C114 C115 C116 173.1(6) . . . . ?
C105 C114 C115 C119 -0.7(8) . . . . ?
C104 C103 C102 C101 0.0 . . . . ?
C104 C103 C107 C112 71.9(4) . . . . ?
C104 C103 C107 C108 -108.1(4) . . . . ?
C31 C30 C29 C28 173.7(7) . . . . ?
C31 C30 C29 C24 -10.2(8) . . . . ?
O21 Cr1 O23 C48 172.2(8) . . . . ?
O21 Cr1 O22 Cr4 -168.1(13) . . . . ?
O21 Cr1 O22 Cr2 11.1(18) . . . 2_756 ?
C22 C23 C24 C29 177.9(7) . . . . ?
C22 C23 C24 C25 0.0 . . . . ?
C22 C36 C37 C38 -175.5(8) . . . . ?
C23 C26 C27 C28 -19(2) . . . . ?
C23 C22 C21 C20 0.0 . . . . ?
C23 C22 C36 C41 -32.6(8) . . . . ?
C23 C22 C36 C37 143.0(5) . . . . ?
C23 C24 C25 C20 0.0 . . . . ?
C23 C24 C25 C32 -172.4(8) . . . . ?
C24 C25 C20 C21 0.0 . . . . ?
C24 C25 C20 C10 -169.7(7) . . . . ?
C24 C25 C32 C31 0.1(13) . . . . ?
C25 C20 C21 C22 0.0 . . . . ?
C25 C20 C10 C9 111.3(5) . . . . ?
C25 C20 C10 C11 -63.6(6) . . . . ?
C20 C25 C32 C31 -172.0(8) . . . . ?
C20 C10 C9 C8 -174.8(7) . . . . ?
C20 C10 C11 C12 175.0(7) . . . . ?
C21 C22 C23 C26 168.2(10) . . . . ?
C21 C22 C23 C24 0.0 . . . . ?
C21 C22 C36 C41 139.8(4) . . . . ?
C21 C22 C36 C37 -44.6(7) . . . . ?
C21 C20 C10 C9 -58.7(7) . . . . ?
C21 C20 C10 C11 126.4(5) . . . . ?
C160 C159 C158 C7 0.0 . . . . ?
C160 C159 C158 C156 177.6(7) . . . . ?
C160 C161 C8 C9 36.6(6) . . . . ?
C160 C161 C8 C13 -152.0(4) . . . . ?
C159 C160 C161 C189 0.0 . . . . ?
C159 C160 C161 C8 -177.2(7) . . . . ?
C159 C158 C7 C189 0.0 . . . . ?
C159 C158 C156 O17 15.7(15) . . . . ?
C159 C158 C156 O18 -177.1(7) . . . . ?
C158 C7 C189 C161 0.0 . . . . ?
C158 C156 O18 Cr2 179.8(6) . . . . ?
C7 C158 C156 O17 -166.8(10) . . . . ?
C7 C158 C156 O18 0.4(12) . . . . ?
C7 C189 C161 C160 0.0 . . . . ?
C7 C189 C161 C8 177.2(7) . . . . ?
C189 C161 C8 C9 -140.6(4) . . . . ?
C189 C161 C8 C13 30.8(8) . . . . ?
C161 C160 C159 C158 0.0 . . . . ?
C161 C8 C13 C12 -171.0(7) . . . . ?
C10 C20 C21 C22 170.3(6) . . . . ?
C10 C9 C8 C161 171.9(6) . . . . ?
C10 C9 C8 C13 0.0 . . . . ?
C9 C10 C11 C12 0.0 . . . . ?
C9 C8 C13 C12 0.0 . . . . ?
C8 C13 C12 C14 168.7(6) . . . . ?
C8 C13 C12 C11 0.0 . . . . ?
C13 C12 C11 C10 0.0 . . . . ?
C12 C14 C15 C16 -167.1(7) . . . . ?
C12 C14 C19 C18 168.0(6) . . . . ?
C11 C10 C9 C8 0.0 . . . . ?
C32 C25 C20 C21 171.7(8) . . . . ?
C32 C25 C20 C10 2.0(8) . . . . ?
C86 C81 C82 C83 0.0 . . . . ?
C81 C77 C76 C75 175.1(12) . . . . ?
C81 C86 C85 C84 0.0 . . . . ?
C81 C82 C83 C84 0.0 . . . . ?
C82 C83 C84 O16 176.0(13) . . . . ?
C82 C83 C84 C87 176.3(10) . . . . ?
C82 C83 C84 C85 0.0 . . . . ?
C83 C84 C85 C86 0.0 . . . . ?
C84 O16 C87 O15 -178.1(18) . . . . ?
C85 C86 C81 C77 -173.2(11) . . . . ?
C85 C86 C81 C82 0.0 . . . . ?
C40 C41 C36 C22 175.8(8) . . . . ?
C40 C41 C36 C37 0.0 . . . . ?
C41 C40 C39 C38 0.0 . . . . ?
C41 C36 C37 C38 0.0 . . . . ?
C36 C22 C23 C26 -19.9(11) . . . . ?
C36 C22 C23 C24 171.9(8) . . . . ?
C36 C22 C21 C20 -173.1(7) . . . . ?
C36 C37 C38 C39 0.0 . . . . ?
C36 C37 C38 C42 174.1(9) . . . . ?
C37 C38 C39 C40 0.0 . . . . ?
C37 C38 C42 C43 39.8(9) . . . . ?
C37 C38 C42 C47 -138.2(6) . . . . ?
C38 C42 C43 C44 -178.1(8) . . . . ?
C38 C42 C47 C46 178.0(8) . . . . ?
C39 C40 C41 C36 0.0 . . . . ?
C39 C38 C42 C43 -145.7(5) . . . . ?
C39 C38 C42 C47 36.2(8) . . . . ?
C48 C45 C46 C47 -179.2(9) . . . . ?
C145 C144 C143 C142 0.0 . . . . ?
C144 C145 C146 C147 0.0 . . . . ?
C144 C145 C148 O2 -1.6(15) . . . . ?
C144 C145 C148 O1 178.7(6) . . . . ?
C144 C143 C142 C147 0.0 . . . . ?
C144 C143 C142 C133 -177.1(7) . . . . ?
C143 C142 C147 C146 0.0 . . . . ?
C143 C142 C133 C134 147.8(5) . . . . ?
C143 C142 C133 C132 -29.5(7) . . . . ?
C142 C147 C146 C145 0.0 . . . . ?
C147 C142 C133 C134 -29.3(8) . . . . ?
C147 C142 C133 C132 153.5(4) . . . . ?
C146 C145 C144 C143 0.0 . . . . ?
C146 C145 C148 O2 -179.1(10) . . . . ?
C146 C145 C148 O1 1.2(11) . . . . ?
C136 C137 C138 C139 0.0 . . . . ?
C136 C137 C138 C141 179.7(9) . . . . ?
C136 C135 C131 C130 -31.8(7) . . . . ?
C136 C135 C131 C132 148.3(4) . . . . ?
C137 C136 C135 C140 0.0 . . . . ?
C137 C136 C135 C131 179.4(6) . . . . ?
C137 C138 C139 C140 0.0 . . . . ?
C137 C138 C141 O10 -3.9(17) . . . . ?
C137 C138 C141 O37 -179.4(11) . . . . ?
C138 C139 C140 C135 0.0 . . . . ?
C139 C138 C141 O10 175.8(10) . . . . ?
C139 C138 C141 O37 0.2(18) . . . . ?
C139 C140 C135 C136 0.0 . . . . ?
C139 C140 C135 C131 -179.4(7) . . . . ?
C140 C135 C131 C130 147.6(5) . . . . ?
C140 C135 C131 C132 -32.3(7) . . . . ?
C135 C136 C137 C138 0.0 . . . . ?
C135 C131 C132 C133 180.0(7) . . . . ?
C95 C100 C99 C98 0.0 . . . . ?
C100 C95 C96 C97 0.0 . . . . ?
C100 C99 C98 C101 168.6(6) . . . . ?
C100 C99 C98 C97 0.0 . . . . ?
C99 C98 C97 C96 0.0 . . . . ?
C98 C101 C106 C105 166.7(7) . . . . ?
C98 C97 C96 C95 0.0 . . . . ?
C96 C95 C100 C99 0.0 . . . . ?
C156 C158 C7 C189 -177.4(8) . . . . ?
C124 C123 C128 C149 1.5(10) . . . . ?
C124 C123 C128 C127 178.2(9) . . . . ?
C42 C38 C39 C40 -174.8(8) . . . . ?
C42 C43 C44 C45 0.0 . . . . ?
C43 C42 C47 C46 0.0 . . . . ?
C43 C44 C45 C48 179.2(9) . . . . ?
C43 C44 C45 C46 0.0 . . . . ?
C44 C45 C46 C47 0.0 . . . . ?
C45 C46 C47 C42 0.0 . . . . ?
C47 C42 C43 C44 0.0 . . . . ?
C148 C145 C144 C143 -177.4(8) . . . . ?
C148 C145 C146 C147 177.7(7) . . . . ?
C134 C129 C130 C131 0.0 . . . . ?
C129 C118 C117 C116 -175.5(7) . . . . ?
C129 C118 C117 C125 10.5(9) . . . . ?
C129 C134 C133 C142 -177.3(7) . . . . ?
C129 C134 C133 C132 0.0 . . . . ?
C129 C130 C131 C135 -180.0(7) . . . . ?
C129 C130 C131 C132 0.0 . . . . ?
C130 C131 C132 C133 0.0 . . . . ?
C131 C132 C133 C142 177.2(7) . . . . ?
C131 C132 C133 C134 0.0 . . . . ?
C133 C142 C147 C146 177.1(7) . . . . ?
C133 C134 C129 C118 173.6(7) . . . . ?
C133 C134 C129 C130 0.0 . . . . ?
C55 C52 C53 C54 -179.7(9) . . . . ?
C109 C110 C111 C112 0.0 . . . . ?
C109 C110 C157 O9 5.0(5) . . . . ?
C109 C110 C157 O8 168.1(3) . . . . ?
C110 C109 C108 C107 0.0 . . . . ?
C110 C111 C112 C107 0.0 . . . . ?
C111 C110 C157 O9 -173.8(2) . . . . ?
C111 C110 C157 O8 -10.7(4) . . . . ?
C111 C112 C107 C103 179.9(4) . . . . ?
C111 C112 C107 C108 0.0 . . . . ?
C112 C107 C108 C109 0.0 . . . . ?
C107 C103 C102 C101 -179.4(3) . . . . ?
C107 C103 C104 C105 179.3(4) . . . . ?
C108 C109 C110 C111 0.0 . . . . ?
C108 C109 C110 C157 -178.7(6) . . . . ?
C010 C71 C72 C73 -177.3(6) . . . . ?
C010 C71 C70 C69 177.1(7) . . . . ?
C56 C35 C30 C29 -176.2(7) . . . . ?
C56 C35 C30 C31 10.0(8) . . . . ?
C56 C57 C58 C68 -175.8(5) . . . . ?
C56 C57 C58 C59 0.0 . . . . ?
C57 C56 C01D C60 0.0 . . . . ?
C57 C58 C59 C60 0.0 . . . . ?
C58 C68 C69 C70 -179.7(5) . . . . ?
C58 C59 C60 C61 179.6(5) . . . . ?
C58 C59 C60 C01D 0.0 . . . . ?
C59 C60 C01D C56 0.0 . . . . ?
C60 C61 C62 C63 -178.0(6) . . . . ?
C01D C56 C57 C58 0.0 . . . . ?
C168 C165 C164 C163 179.4(10) . . . . ?
C126 C121 C122 C116 175.4(8) . . . . ?
C126 C121 C122 C123 0.0 . . . . ?
C126 C169 C170 C171 -176.8(7) . . . . ?
C126 C169 C174 C173 176.7(8) . . . . ?
C121 C120 C119 C115 4.4(16) . . . . ?
C121 C126 C127 C128 0.0 . . . . ?
C121 C126 C169 C170 -62.5(8) . . . . ?
C121 C126 C169 C174 120.7(6) . . . . ?
C121 C122 C123 C124 -178.0(9) . . . . ?
C121 C122 C123 C128 0.0 . . . . ?
C122 C116 C115 C114 178.7(6) . . . . ?
C122 C116 C115 C119 -7.6(7) . . . . ?
C122 C123 C128 C149 -176.6(9) . . . . ?
C122 C123 C128 C127 0.0 . . . . ?
C123 C124 C125 C117 21.9(15) . . . . ?
C123 C128 C127 C126 0.0 . . . . ?
C128 C149 C154 C153 -162.3(9) . . . . ?
C127 C126 C121 C120 -176.6(9) . . . . ?
C127 C126 C121 C122 0.0 . . . . ?
C127 C126 C169 C170 112.6(5) . . . . ?
C127 C126 C169 C174 -64.2(7) . . . . ?
C169 C126 C121 C120 -1.8(9) . . . . ?
C169 C126 C121 C122 174.8(8) . . . . ?
C169 C126 C127 C128 -175.5(7) . . . . ?
C169 C170 C171 C182 -172.6(6) . . . . ?
C169 C170 C171 C172 0.0 . . . . ?
C170 C169 C174 C173 0.0 . . . . ?
C170 C171 C172 C173 0.0 . . . . ?
C171 C172 C173 C175 179.5(7) . . . . ?
C171 C172 C173 C174 0.0 . . . . ?
C172 C173 C174 C169 0.0 . . . . ?
C173 C175 C180 C179 -173.8(7) . . . . ?
C174 C169 C170 C171 0.0 . . . . ?
O18 Cr2 O19 C03U 47.1(8) . . . . ?
O37 Cr1 O23 C48 -166.8(8) 2_746 . . . ?
O37 Cr1 O22 Cr4 -141.9(3) 2_746 . . . ?
O37 Cr1 O22 Cr2 37.3(4) 2_746 . . 2_756 ?
C27 C28 C33 C75 12.0(9) . . . . ?
C27 C28 C33 C34 -168.6(9) . . . . ?
C27 C28 C29 C30 166.9(10) . . . . ?
C27 C28 C29 C24 -9.3(9) . . . . ?
C27 C26 C23 C22 -162.3(12) . . . . ?
C27 C26 C23 C24 6.8(18) . . . . ?
C141 C138 C139 C140 -179.7(8) . . . . ?
C125 C117 C116 C115 174.7(6) . . . . ?
C125 C117 C116 C122 -3.7(8) . . . . ?
C125 C124 C123 C122 -19.5(13) . . . . ?
C125 C124 C123 C128 162.4(8) . . . . ?
C17 C74 C18 C19 170.0(5) . . . . ?
C1 C153 C152 C151 -178.9(10) . . . . ?
C6 C5 C4 C3 -0.055(3) . . . . ?
C5 C4 C3 C2 0.317(2) . . . . ?
C5 C4 C155 O7 -20.517(9) . . . . ?
C3 C2 C1 C153 -179.4(7) . . . . ?
C3 C4 C155 O56 0.584(2) . . . . ?
C3 C4 C155 O7 161.644(6) . . . . ?
C155 C4 C3 C2 178.120(2) . . . . ?
C157 C110 C111 C112 179.0(4) . . . . ?

loop_
_twin_individual_id
_twin_individual_mass_fraction_refined
1 0.47048
2 0.52952

loop_
_smtbx_masks_void_nr
_smtbx_masks_void_average_x
_smtbx_masks_void_average_y
_smtbx_masks_void_average_z
_smtbx_masks_void_volume
_smtbx_masks_void_count_electrons
_smtbx_masks_void_content
1 -0.189 -0.723 -0.183 15365.9 3615.7 '100 DMF'
